data_4307699
loop_
_publ_author_name
'Izuru Takei'
'Koji Kobayashi'
'Keita Dohki'
'Masanobu Hidai'

_publ_section_title
;
Synthesis and Reactivity of a Bis(disulfide)-Bridged RuMo3S4 Double-Cubane
Cluster: A New Family of Nona- or Decanuclear Mixed-Metal Sulfide
Clusters with Two RuMo3S4 Units
;
_journal_name_full 'Inorganic Chemistry'
_journal_page_first 1045
_journal_page_last 1047
_journal_paper_doi 10.1021/ic0621953
_journal_volume 46
_journal_year 2007
_chemical_formula_moiety 'C66 H102 F12 Mo6 O2 P2 Ru2 S12 '
_chemical_formula_sum 'C66 H102 F12 Mo6 O2 P2 Ru2 S12'
_chemical_formula_weight 2379.96
_space_group_IT_number 14
_symmetry_cell_setting monoclinic
_symmetry_Int_Tables_number 14
_symmetry_space_group_name_Hall '-P 2ybc'
_symmetry_space_group_name_H-M 'P 1 21/c 1'
_cell_angle_alpha 90.0000
_cell_angle_beta 108.1390(16)
_cell_angle_gamma 90.0000
_cell_formula_units_Z 4
_cell_length_a 17.927(7)
_cell_length_b 30.512(11)
_cell_length_c 17.102(6)
_cell_measurement_reflns_used 12913
_cell_measurement_temperature 293.1
_cell_measurement_theta_max 27.5
_cell_measurement_theta_min 3.0
_cell_volume 8890(6)
_computing_cell_refinement CrystalClear
_computing_data_collection CrystalClear
_computing_data_reduction CrystalStructure
_computing_publication_material 'CrystalStructure 3.8.0'
_computing_structure_refinement CRYSTALS
_computing_structure_solution 'DIRDIF99 (PATTY)'
_diffrn_detector_area_resol_mean 7.31
_diffrn_measured_fraction_theta_full 0.992
_diffrn_measured_fraction_theta_max 0.992
_diffrn_measurement_device_type 'Rigaku Mercury'
_diffrn_measurement_method \w
_diffrn_radiation_type 'Mo K\a'
_diffrn_radiation_wavelength 0.71070
_diffrn_reflns_av_R_equivalents 0.082
_diffrn_reflns_limit_h_max 21
_diffrn_reflns_limit_h_min -23
_diffrn_reflns_limit_k_max 39
_diffrn_reflns_limit_k_min -39
_diffrn_reflns_limit_l_max 21
_diffrn_reflns_limit_l_min -21
_diffrn_reflns_number 67364
_diffrn_reflns_theta_full 27.48
_diffrn_reflns_theta_max 27.48
_exptl_absorpt_coefficient_mu 1.528
_exptl_absorpt_correction_T_max 0.858
_exptl_absorpt_correction_T_min 0.603
_exptl_absorpt_correction_type multi-scan
_exptl_absorpt_process_details 'Jacobson, R. (1998) Private communication'
_exptl_crystal_colour green
_exptl_crystal_density_diffrn 1.778
_exptl_crystal_density_method 'not measured'
_exptl_crystal_description prism
_exptl_crystal_F_000 4736.00
_exptl_crystal_size_max 0.90
_exptl_crystal_size_mid 0.45
_exptl_crystal_size_min 0.10
_refine_diff_density_max 1.58
_refine_diff_density_min -1.62
_refine_ls_extinction_method none
_refine_ls_goodness_of_fit_ref 1.025
_refine_ls_hydrogen_treatment refall
_refine_ls_number_parameters 962
_refine_ls_number_reflns 20233
_refine_ls_R_factor_gt 0.0568
_refine_ls_shift/su_max 0.0064
_refine_ls_structure_factor_coef Fsqd
_refine_ls_weighting_details 'w = 1/[0.0010Fo^2^ + 0.3800\s(Fo^2^) + 0.0400]/(4Fo^2^)'
_refine_ls_weighting_scheme calc
_refine_ls_wR_factor_ref 0.1956
_reflns_number_gt 7396
_reflns_number_total 20233
_reflns_threshold_expression F^2^>2.0\s(F^2^)
_cod_data_source_file ic0621953si20061117_025226.cif
_cod_data_source_block '__clust2'
_cod_original_formula_sum 'C66 H102 F12 Mo6 O2 P2 Ru2 S12 '
_cod_database_code 4307699

loop_
_symmetry_equiv_pos_site_id
_symmetry_equiv_pos_as_xyz
1 +X,+Y,+Z
2 -X,1/2+Y,1/2-Z
3 -X,-Y,-Z
4 +X,1/2-Y,1/2+Z

loop_
_atom_site_label
_atom_site_type_symbol
_atom_site_fract_x
_atom_site_fract_y
_atom_site_fract_z
_atom_site_U_iso_or_equiv
_atom_site_adp_type
_atom_site_occupancy
_atom_site_symmetry_multiplicity
_atom_site_calc_flag
_atom_site_refinement_flags
_atom_site_disorder_assembly
_atom_site_disorder_group
Ru(1) Ru 0.45809(5) 0.36939(3) 0.27271(4) 0.03478(19) Uani 1.00 1 d . . .
Ru(2) Ru 0.30585(4) 0.43778(3) 0.32398(5) 0.0370(2) Uani 1.00 1 d . . .
Mo(1) Mo 0.58681(5) 0.31792(3) 0.25724(5) 0.0399(2) Uani 1.00 1 d . . .
Mo(2) Mo 0.51861(5) 0.38431(3) 0.13844(5) 0.0411(2) Uani 1.00 1 d . . .
Mo(3) Mo 0.43274(5) 0.30583(3) 0.14187(5) 0.0388(2) Uani 1.00 1 d . . .
Mo(4) Mo 0.20928(5) 0.49522(3) 0.38338(5) 0.0458(2) Uani 1.00 1 d . . .
Mo(5) Mo 0.16263(5) 0.40575(3) 0.34454(5) 0.0422(2) Uani 1.00 1 d . . .
Mo(6) Mo 0.15546(5) 0.46635(3) 0.21562(5) 0.0445(2) Uani 1.00 1 d . . .
S(1) S 0.55174(16) 0.31280(9) 0.11473(16) 0.0466(7) Uani 1.00 1 d . . .
S(2) S 0.58275(15) 0.39296(9) 0.27791(15) 0.0435(7) Uani 1.00 1 d . . .
S(3) S 0.47425(15) 0.29316(8) 0.28210(14) 0.0404(6) Uani 1.00 1 d . . .
S(4) S 0.38733(15) 0.37699(9) 0.13199(14) 0.0419(6) Uani 1.00 1 d . . .
S(5) S 0.08594(15) 0.46858(10) 0.31017(17) 0.0527(8) Uani 1.00 1 d . . .
S(6) S 0.27298(15) 0.43159(9) 0.44487(15) 0.0450(7) Uani 1.00 1 d . . .
S(7) S 0.26345(16) 0.50851(9) 0.27985(17) 0.0484(7) Uani 1.00 1 d . . .
S(8) S 0.20650(15) 0.39597(9) 0.23061(15) 0.0446(7) Uani 1.00 1 d . . .
S(9) S 0.36495(14) 0.36480(8) 0.34818(15) 0.0393(6) Uani 1.00 1 d . . .
S(10) S 0.47873(15) 0.36802(9) 0.41714(14) 0.0437(6) Uani 1.00 1 d . . .
S(11) S 0.41382(15) 0.44576(9) 0.26949(16) 0.0440(7) Uani 1.00 1 d . . .
S(12) S 0.43185(15) 0.46910(10) 0.38401(17) 0.0499(7) Uani 1.00 1 d . . .
P(1) P 0.8400(3) 0.1837(2) 0.5039(5) 0.143(2) Uani 1.00 1 d . . .
P(2) P 0.1963(4) 0.4253(3) 0.7749(3) 0.115(2) Uani 0.70 1 d P . .
P(83) P 0.1959(17) 0.4311(10) 0.7742(18) 0.259(13) Uiso 0.30 1 d P . .
F(1) F 0.7666(8) 0.1999(4) 0.5231(9) 0.181(6) Uani 1.00 1 d . . .
F(2) F 0.9106(11) 0.1703(9) 0.4896(15) 0.339(14) Uani 1.00 1 d . . .
F(3) F 0.8307(9) 0.2257(6) 0.4510(12) 0.233(8) Uani 1.00 1 d . . .
F(4) F 0.8445(9) 0.1432(5) 0.5557(12) 0.236(9) Uani 1.00 1 d . . .
F(5) F 0.7846(12) 0.1599(7) 0.4302(12) 0.270(11) Uani 1.00 1 d . . .
F(6) F 0.8872(12) 0.2109(9) 0.5837(16) 0.336(14) Uani 1.00 1 d . . .
F(7) F 0.1525(18) 0.4731(10) 0.753(2) 0.266(13) Uiso 0.70 1 d P . .
F(8) F 0.2364(15) 0.3781(9) 0.7893(17) 0.219(9) Uiso 0.70 1 d P . .
F(9) F 0.1412(17) 0.4116(8) 0.6953(16) 0.229(10) Uiso 0.70 1 d P . .
F(10) F 0.2509(18) 0.4398(10) 0.8634(19) 0.261(12) Uiso 0.70 1 d P . .
F(11) F 0.2562(16) 0.4412(8) 0.7369(17) 0.226(10) Uiso 0.70 1 d P . .
F(12) F 0.1372(15) 0.4095(8) 0.8143(16) 0.211(9) Uiso 0.70 1 d P . .
F(84) F 0.224(3) 0.3978(16) 0.845(2) 0.259(13) Uiso 0.30 1 d P . .
F(85) F 0.181(3) 0.4647(15) 0.834(3) 0.259(13) Uiso 0.30 1 d P . .
F(86) F 0.1116(19) 0.4137(16) 0.755(3) 0.259(13) Uiso 0.30 1 d P . .
F(87) F 0.2803(19) 0.4484(16) 0.793(3) 0.259(13) Uiso 0.30 1 d P . .
F(88) F 0.211(3) 0.3974(15) 0.714(3) 0.259(13) Uiso 0.30 1 d P . .
F(89) F 0.168(3) 0.4643(15) 0.703(2) 0.259(13) Uiso 0.30 1 d P . .
O(1) O 0.4558(17) 0.0768(8) 0.1537(17) 0.216(10) Uiso 0.60 1 d P . .
O(2) O 0.5980(18) 0.0781(10) 0.269(2) 0.183(13) Uiso 0.40 1 d P . .
O(3) O -0.046(2) 0.2438(14) 0.328(2) 0.31(2) Uiso 0.50 1 d P . .
O(4) O -0.083(3) 0.1924(13) 0.070(3) 0.40(3) Uiso 0.50 1 d P . .
C(1) C 0.6484(6) 0.2560(4) 0.3312(8) 0.065(3) Uani 1.00 1 d . . .
C(2) C 0.6682(7) 0.2928(4) 0.3846(7) 0.069(4) Uani 1.00 1 d . . .
C(3) C 0.7146(6) 0.3214(4) 0.3548(8) 0.069(4) Uani 1.00 1 d . . .
C(4) C 0.7189(6) 0.3040(4) 0.2787(8) 0.065(4) Uani 1.00 1 d . . .
C(5) C 0.6810(7) 0.2626(4) 0.2680(7) 0.069(4) Uani 1.00 1 d . . .
C(6) C 0.6118(9) 0.2145(5) 0.3444(13) 0.132(8) Uani 1.00 1 d . . .
C(7) C 0.6561(10) 0.2967(6) 0.4656(7) 0.126(7) Uani 1.00 1 d . . .
C(8) C 0.7577(9) 0.3620(5) 0.3968(12) 0.136(7) Uani 1.00 1 d . . .
C(9) C 0.7651(8) 0.3206(6) 0.2255(11) 0.118(7) Uani 1.00 1 d . . .
C(10) C 0.6806(10) 0.2290(5) 0.2014(9) 0.121(7) Uani 1.00 1 d . . .
C(11) C 0.5800(8) 0.4055(4) 0.0389(7) 0.064(4) Uani 1.00 1 d . . .
C(12) C 0.6098(7) 0.4315(4) 0.1076(7) 0.062(3) Uani 1.00 1 d . . .
C(13) C 0.5485(8) 0.4579(3) 0.1187(7) 0.062(4) Uani 1.00 1 d . . .
C(14) C 0.4800(7) 0.4470(4) 0.0551(7) 0.062(4) Uani 1.00 1 d . . .
C(15) C 0.4994(8) 0.4135(3) 0.0083(6) 0.060(3) Uani 1.00 1 d . . .
C(16) C 0.6264(11) 0.3757(5) 0.0015(11) 0.125(8) Uani 1.00 1 d . . .
C(17) C 0.6957(8) 0.4371(5) 0.1557(10) 0.107(6) Uani 1.00 1 d . . .
C(18) C 0.5613(11) 0.4947(4) 0.1788(9) 0.105(6) Uani 1.00 1 d . . .
C(19) C 0.4039(9) 0.4698(5) 0.0366(10) 0.113(6) Uani 1.00 1 d . . .
C(20) C 0.4441(10) 0.3918(5) -0.0700(8) 0.118(6) Uani 1.00 1 d . . .
C(21) C 0.4069(6) 0.2356(3) 0.0854(7) 0.056(3) Uani 1.00 1 d . . .
C(22) C 0.3832(7) 0.2649(4) 0.0201(6) 0.059(3) Uani 1.00 1 d . . .
C(23) C 0.3208(7) 0.2885(4) 0.0302(7) 0.062(3) Uani 1.00 1 d . . .
C(24) C 0.3065(7) 0.2745(4) 0.1015(8) 0.062(4) Uani 1.00 1 d . . .
C(25) C 0.3591(8) 0.2422(4) 0.1353(6) 0.067(4) Uani 1.00 1 d . . .
C(26) C 0.4694(9) 0.2013(4) 0.0951(10) 0.108(6) Uani 1.00 1 d . . .
C(27) C 0.4133(9) 0.2658(4) -0.0530(7) 0.089(5) Uani 1.00 1 d . . .
C(28) C 0.2726(9) 0.3219(5) -0.0310(9) 0.105(5) Uani 1.00 1 d . . .
C(29) C 0.2404(9) 0.2903(5) 0.1316(12) 0.133(8) Uani 1.00 1 d . . .
C(30) C 0.3573(11) 0.2119(5) 0.2055(9) 0.126(7) Uani 1.00 1 d . . .
C(31) C 0.2799(7) 0.5501(5) 0.4672(11) 0.094(5) Uani 1.00 1 d . . .
C(32) C 0.2487(11) 0.5248(5) 0.5164(8) 0.084(5) Uani 1.00 1 d . . .
C(33) C 0.1680(10) 0.5270(5) 0.4881(9) 0.083(5) Uani 1.00 1 d . . .
C(34) C 0.1478(7) 0.5564(4) 0.4205(8) 0.070(4) Uani 1.00 1 d . . .
C(35) C 0.2122(9) 0.5706(4) 0.4057(8) 0.070(4) Uani 1.00 1 d . . .
C(36) C 0.3651(9) 0.5628(7) 0.4785(14) 0.184(10) Uani 1.00 1 d . . .
C(37) C 0.2953(14) 0.5012(7) 0.5951(9) 0.177(9) Uani 1.00 1 d . . .
C(38) C 0.1099(12) 0.5071(7) 0.5275(13) 0.178(11) Uani 1.00 1 d . . .
C(39) C 0.0649(10) 0.5695(6) 0.3828(12) 0.140(8) Uani 1.00 1 d . . .
C(40) C 0.2251(15) 0.6061(5) 0.3522(13) 0.174(11) Uani 1.00 1 d . . .
C(41) C 0.1621(10) 0.3294(5) 0.3677(12) 0.063(5) Uani 0.80 1 d P . .
C(42) C 0.0940(9) 0.3392(5) 0.3053(9) 0.059(4) Uani 0.80 1 d P . .
C(43) C 0.0454(8) 0.3690(6) 0.3352(12) 0.074(5) Uani 0.80 1 d P . .
C(44) C 0.0896(11) 0.3757(7) 0.4222(12) 0.075(6) Uani 0.80 1 d P . .
C(45) C 0.1601(12) 0.3511(7) 0.4401(11) 0.076(5) Uani 0.80 1 d P . .
C(46) C 0.2239(11) 0.2940(6) 0.3704(17) 0.117(8) Uani 0.80 1 d P . .
C(47) C 0.0666(17) 0.3214(8) 0.2194(12) 0.141(10) Uani 0.80 1 d P . .
C(48) C -0.0363(9) 0.3830(8) 0.2875(17) 0.132(9) Uani 0.80 1 d P . .
C(49) C 0.0519(19) 0.4022(8) 0.478(2) 0.174(14) Uani 0.80 1 d P . .
C(50) C 0.2165(14) 0.3453(10) 0.5276(11) 0.141(10) Uani 0.80 1 d P . .
C(51) C 0.0650(13) 0.4499(7) 0.0897(12) 0.037(4) Uiso 0.50 1 d P . .
C(52) C 0.131(2) 0.4577(10) 0.0724(16) 0.053(7) Uiso 0.50 1 d P . .
C(53) C 0.1581(14) 0.5015(11) 0.0933(15) 0.048(6) Uiso 0.50 1 d P . .
C(54) C 0.104(2) 0.5226(8) 0.1218(15) 0.052(5) Uiso 0.50 1 d P . .
C(55) C 0.0446(14) 0.4934(10) 0.1195(13) 0.047(5) Uiso 0.50 1 d P . .
C(56) C 0.017(2) 0.4042(13) 0.069(2) 0.124(12) Uiso 0.50 1 d P . .
C(57) C 0.1865(19) 0.4282(11) 0.0364(19) 0.091(9) Uiso 0.50 1 d P . .
C(58) C 0.219(2) 0.5343(12) 0.081(2) 0.102(10) Uiso 0.50 1 d P . .
C(59) C 0.094(2) 0.5715(14) 0.148(2) 0.133(14) Uiso 0.50 1 d P . .
C(60) C -0.036(3) 0.5101(17) 0.139(3) 0.166(18) Uiso 0.50 1 d P . .
C(61) C 0.093(2) 0.4436(9) 0.0757(16) 0.059(7) Uiso 0.50 1 d P . .
C(62) C 0.1522(16) 0.4723(11) 0.0753(15) 0.049(6) Uiso 0.50 1 d P . .
C(63) C 0.139(2) 0.5154(10) 0.1032(18) 0.063(8) Uiso 0.50 1 d P . .
C(64) C 0.0676(19) 0.5151(10) 0.1250(14) 0.050(5) Uiso 0.50 1 d P . .
C(65) C 0.0358(11) 0.4685(8) 0.1098(12) 0.038(4) Uiso 0.50 1 d P . .
C(66) C 0.0688(18) 0.3985(10) 0.0484(18) 0.084(8) Uiso 0.50 1 d P . .
C(67) C 0.220(2) 0.4573(13) 0.043(2) 0.111(11) Uiso 0.50 1 d P . .
C(68) C 0.185(2) 0.5567(15) 0.101(2) 0.132(14) Uiso 0.50 1 d P . .
C(69) C 0.028(2) 0.5534(12) 0.153(2) 0.109(11) Uiso 0.50 1 d P . .
C(70) C -0.0464(17) 0.4642(10) 0.1150(17) 0.081(7) Uiso 0.50 1 d P . .
C(71) C 0.142(2) 0.3307(15) 0.355(2) 0.063(14) Uiso 0.20 1 d P . .
C(72) C 0.068(2) 0.3509(14) 0.320(2) 0.063(14) Uiso 0.20 1 d P . .
C(73) C 0.053(2) 0.3775(13) 0.380(2) 0.063(14) Uiso 0.20 1 d P . .
C(74) C 0.119(2) 0.3753(16) 0.452(2) 0.063(14) Uiso 0.20 1 d P . .
C(75) C 0.172(2) 0.3445(18) 0.437(2) 0.063(14) Uiso 0.20 1 d P . .
C(76) C 0.179(3) 0.297(2) 0.315(3) 0.088(10) Uiso 0.20 1 d P . .
C(77) C 0.012(3) 0.342(2) 0.235(2) 0.088(10) Uiso 0.20 1 d P . .
C(78) C -0.023(2) 0.401(2) 0.372(3) 0.088(10) Uiso 0.20 1 d P . .
C(79) C 0.128(3) 0.400(2) 0.531(2) 0.088(10) Uiso 0.20 1 d P . .
C(80) C 0.245(3) 0.328(2) 0.500(3) 0.088(10) Uiso 0.20 1 d P . .
C(81) C 0.4966(16) 0.1262(8) 0.2647(17) 0.270(17) Uiso 1.00 1 d . . .
C(82) C 0.5102(12) 0.0989(11) 0.1992(14) 0.216(10) Uiso 0.60 1 d P . .
C(83) C 0.5749(19) 0.1167(12) 0.167(2) 0.216(10) Uiso 0.60 1 d P . .
C(84) C 0.5384(16) 0.0941(8) 0.2276(15) 0.183(13) Uiso 0.40 1 d P . .
C(85) C 0.501(2) 0.0789(13) 0.139(2) 0.183(13) Uiso 0.40 1 d P . .
C(86) C 0.011(2) 0.2260(12) 0.373(2) 0.23(2) Uiso 0.50 1 d P . .
C(87) C 0.053(3) 0.2456(19) 0.455(2) 0.31(4) Uiso 0.50 1 d P . .
C(88) C 0.035(3) 0.1819(13) 0.352(3) 0.23(2) Uiso 0.50 1 d P . .
C(89) C -0.022(2) 0.1994(9) 0.052(2) 0.43(6) Uiso 0.50 1 d P . .
C(90) C -0.026(4) 0.2066(14) -0.036(3) 0.33(4) Uiso 0.50 1 d P . .
C(91) C 0.055(3) 0.2046(13) 0.120(3) 0.25(3) Uiso 0.50 1 d P . .
H(1) H 0.5970 0.2168 0.3931 0.158 Uiso 1.00 1 c R . .
H(2) H 0.6479 0.1911 0.3501 0.158 Uiso 1.00 1 c R . .
H(3) H 0.5665 0.2091 0.2987 0.158 Uiso 1.00 1 c R . .
H(4) H 0.6797 0.3231 0.4908 0.152 Uiso 1.00 1 c R . .
H(5) H 0.6789 0.2726 0.4999 0.152 Uiso 1.00 1 c R . .
H(6) H 0.6013 0.2976 0.4580 0.152 Uiso 1.00 1 c R . .
H(7) H 0.7877 0.3728 0.3641 0.143 Uiso 1.00 1 c R . .
H(8) H 0.7916 0.3549 0.4501 0.143 Uiso 1.00 1 c R . .
H(9) H 0.7213 0.3837 0.4013 0.143 Uiso 1.00 1 c R . .
H(10) H 0.7622 0.3001 0.1828 0.147 Uiso 1.00 1 c R . .
H(11) H 0.8183 0.3243 0.2581 0.147 Uiso 1.00 1 c R . .
H(12) H 0.7443 0.3479 0.2021 0.147 Uiso 1.00 1 c R . .
H(13) H 0.6521 0.2036 0.2070 0.140 Uiso 1.00 1 c R . .
H(14) H 0.7334 0.2212 0.2074 0.140 Uiso 1.00 1 c R . .
H(15) H 0.6573 0.2415 0.1486 0.140 Uiso 1.00 1 c R . .
H(16) H 0.6800 0.3765 0.0345 0.175 Uiso 1.00 1 c R . .
H(17) H 0.6221 0.3850 -0.0527 0.175 Uiso 1.00 1 c R . .
H(18) H 0.6070 0.3467 0.0000 0.175 Uiso 1.00 1 c R . .
H(19) H 0.7004 0.4598 0.1950 0.125 Uiso 1.00 1 c R . .
H(20) H 0.7251 0.4446 0.1201 0.125 Uiso 1.00 1 c R . .
H(21) H 0.7153 0.4105 0.1835 0.125 Uiso 1.00 1 c R . .
H(22) H 0.5126 0.5087 0.1733 0.133 Uiso 1.00 1 c R . .
H(23) H 0.5968 0.5152 0.1681 0.133 Uiso 1.00 1 c R . .
H(24) H 0.5826 0.4836 0.2331 0.133 Uiso 1.00 1 c R . .
H(25) H 0.3673 0.4578 -0.0114 0.141 Uiso 1.00 1 c R . .
H(26) H 0.4117 0.5000 0.0278 0.141 Uiso 1.00 1 c R . .
H(27) H 0.3841 0.4668 0.0818 0.141 Uiso 1.00 1 c R . .
H(28) H 0.4718 0.3709 -0.0915 0.139 Uiso 1.00 1 c R . .
H(29) H 0.4231 0.4138 -0.1101 0.139 Uiso 1.00 1 c R . .
H(30) H 0.4025 0.3776 -0.0565 0.139 Uiso 1.00 1 c R . .
H(31) H 0.4902 0.2037 0.0505 0.118 Uiso 1.00 1 c R . .
H(32) H 0.4475 0.1729 0.0949 0.118 Uiso 1.00 1 c R . .
H(33) H 0.5102 0.2057 0.1455 0.118 Uiso 1.00 1 c R . .
H(34) H 0.3864 0.2877 -0.0907 0.111 Uiso 1.00 1 c R . .
H(35) H 0.4044 0.2379 -0.0792 0.111 Uiso 1.00 1 c R . .
H(36) H 0.4680 0.2719 -0.0352 0.111 Uiso 1.00 1 c R . .
H(37) H 0.2321 0.3333 -0.0118 0.112 Uiso 1.00 1 c R . .
H(38) H 0.2500 0.3082 -0.0828 0.112 Uiso 1.00 1 c R . .
H(39) H 0.3059 0.3451 -0.0366 0.112 Uiso 1.00 1 c R . .
H(40) H 0.2417 0.2750 0.1804 0.177 Uiso 1.00 1 c R . .
H(41) H 0.1919 0.2848 0.0903 0.177 Uiso 1.00 1 c R . .
H(42) H 0.2456 0.3209 0.1427 0.177 Uiso 1.00 1 c R . .
H(43) H 0.3962 0.1898 0.2135 0.147 Uiso 1.00 1 c R . .
H(44) H 0.3069 0.1987 0.1921 0.147 Uiso 1.00 1 c R . .
H(45) H 0.3667 0.2286 0.2546 0.147 Uiso 1.00 1 c R . .
H(46) H 0.3975 0.5463 0.5233 0.213 Uiso 1.00 1 c R . .
H(47) H 0.3730 0.5932 0.4904 0.214 Uiso 1.00 1 c R . .
H(48) H 0.3782 0.5562 0.4301 0.214 Uiso 1.00 1 c R . .
H(49) H 0.2590 0.4877 0.6179 0.194 Uiso 1.00 1 c R . .
H(50) H 0.3265 0.5217 0.6334 0.194 Uiso 1.00 1 c R . .
H(51) H 0.3282 0.4795 0.5833 0.194 Uiso 1.00 1 c R . .
H(52) H 0.0578 0.5159 0.4981 0.241 Uiso 1.00 1 c R . .
H(53) H 0.1229 0.5171 0.5828 0.241 Uiso 1.00 1 c R . .
H(54) H 0.1134 0.4760 0.5270 0.241 Uiso 1.00 1 c R . .
H(55) H 0.0623 0.5892 0.3390 0.158 Uiso 1.00 1 c R . .
H(56) H 0.0458 0.5836 0.4223 0.158 Uiso 1.00 1 c R . .
H(57) H 0.0337 0.5444 0.3619 0.158 Uiso 1.00 1 c R . .
H(58) H 0.2793 0.6125 0.3633 0.228 Uiso 1.00 1 c R . .
H(59) H 0.1984 0.6315 0.3613 0.228 Uiso 1.00 1 c R . .
H(60) H 0.2035 0.5970 0.2965 0.228 Uiso 1.00 1 c R . .

loop_
_atom_site_aniso_label
_atom_site_aniso_U_11
_atom_site_aniso_U_22
_atom_site_aniso_U_33
_atom_site_aniso_U_12
_atom_site_aniso_U_13
_atom_site_aniso_U_23
Ru(1) 0.0361(4) 0.0377(4) 0.0315(3) 0.0006(3) 0.0119(3) -0.0007(3)
Ru(2) 0.0325(4) 0.0434(4) 0.0323(3) 0.0039(3) 0.0060(3) -0.0016(3)
Mo(1) 0.0384(4) 0.0442(5) 0.0389(4) 0.0023(3) 0.0145(3) -0.0015(3)
Mo(2) 0.0462(5) 0.0430(5) 0.0376(4) -0.0018(4) 0.0180(4) 0.0019(3)
Mo(3) 0.0432(4) 0.0407(4) 0.0329(4) -0.0025(3) 0.0125(3) -0.0048(3)
Mo(4) 0.0368(4) 0.0524(5) 0.0427(4) 0.0094(4) 0.0046(3) -0.0075(4)
Mo(5) 0.0335(4) 0.0522(5) 0.0386(4) 0.0038(4) 0.0080(3) 0.0016(4)
Mo(6) 0.0383(4) 0.0513(5) 0.0366(4) 0.0066(4) 0.0011(3) 0.0023(4)
S(1) 0.0522(15) 0.0516(16) 0.0418(13) -0.0009(12) 0.0229(12) -0.0015(12)
S(2) 0.0415(13) 0.0467(15) 0.0439(13) -0.0030(11) 0.0155(11) -0.0050(11)
S(3) 0.0459(14) 0.0402(14) 0.0354(11) 0.0007(11) 0.0131(10) 0.0002(10)
S(4) 0.0443(14) 0.0458(15) 0.0349(12) 0.0006(11) 0.0110(10) -0.0005(10)
S(5) 0.0355(13) 0.0617(18) 0.0559(16) 0.0120(12) 0.0070(12) -0.0025(13)
S(6) 0.0383(13) 0.0591(17) 0.0331(11) 0.0105(12) 0.0047(10) -0.0041(11)
S(7) 0.0415(14) 0.0463(15) 0.0515(14) 0.0036(12) 0.0060(11) 0.0011(12)
S(8) 0.0419(14) 0.0498(15) 0.0367(12) 0.0026(12) 0.0047(10) -0.0041(11)
S(9) 0.0362(12) 0.0408(13) 0.0422(12) 0.0015(10) 0.0141(10) 0.0003(10)
S(10) 0.0435(14) 0.0547(16) 0.0326(11) 0.0058(12) 0.0114(10) -0.0001(11)
S(11) 0.0454(14) 0.0404(14) 0.0472(14) 0.0003(11) 0.0159(11) 0.0001(11)
S(12) 0.0382(13) 0.0538(17) 0.0532(15) 0.0010(12) 0.0078(11) -0.0150(13)
P(1) 0.069(3) 0.151(6) 0.202(7) 0.029(3) 0.034(4) 0.071(5)
P(2) 0.093(4) 0.192(9) 0.050(3) -0.017(5) 0.006(3) 0.030(4)
F(1) 0.154(12) 0.168(12) 0.229(15) 0.046(10) 0.071(11) 0.011(11)
F(2) 0.180(16) 0.52(4) 0.38(2) 0.17(2) 0.18(2) 0.22(2)
F(3) 0.192(15) 0.229(18) 0.287(19) 0.053(13) 0.088(14) 0.165(16)
F(4) 0.173(14) 0.196(16) 0.33(2) 0.020(12) 0.062(15) 0.114(16)
F(5) 0.24(2) 0.29(2) 0.216(18) 0.058(19) -0.017(16) -0.053(17)
F(6) 0.186(19) 0.35(3) 0.36(3) -0.038(19) -0.08(2) -0.04(2)
C(1) 0.037(6) 0.062(8) 0.084(9) 0.011(5) 0.002(6) 0.030(7)
C(2) 0.057(7) 0.084(10) 0.062(7) 0.028(7) 0.016(6) -0.002(7)
C(3) 0.041(6) 0.080(9) 0.080(8) 0.005(6) 0.009(6) -0.021(7)
C(4) 0.039(6) 0.059(7) 0.101(10) 0.010(5) 0.029(6) 0.020(7)
C(5) 0.060(7) 0.072(9) 0.064(7) 0.031(6) 0.001(6) -0.006(6)
C(6) 0.080(11) 0.096(13) 0.22(2) 0.034(10) 0.044(13) 0.070(14)
C(7) 0.131(14) 0.20(2) 0.046(7) 0.089(14) 0.031(9) 0.008(10)
C(8) 0.077(11) 0.099(13) 0.181(19) 0.021(10) -0.035(11) -0.052(13)
C(9) 0.065(10) 0.141(16) 0.161(17) 0.015(10) 0.052(11) 0.058(13)
C(10) 0.111(13) 0.132(15) 0.106(12) 0.056(12) 0.012(10) -0.053(11)
C(11) 0.082(9) 0.072(8) 0.056(7) 0.006(7) 0.050(7) 0.009(6)
C(12) 0.058(7) 0.085(9) 0.048(6) -0.005(6) 0.022(5) 0.021(6)
C(13) 0.099(10) 0.031(6) 0.069(7) -0.004(6) 0.044(8) 0.009(5)
C(14) 0.068(8) 0.069(8) 0.059(7) 0.016(6) 0.036(6) 0.020(6)
C(15) 0.092(9) 0.048(7) 0.046(6) -0.009(6) 0.032(6) 0.016(5)
C(16) 0.184(19) 0.091(12) 0.163(16) 0.041(12) 0.146(16) 0.027(11)
C(17) 0.071(10) 0.101(12) 0.140(14) -0.031(9) 0.019(9) 0.046(11)
C(18) 0.165(18) 0.068(10) 0.098(11) -0.022(10) 0.063(12) 0.003(8)
C(19) 0.101(12) 0.122(14) 0.128(14) 0.038(11) 0.057(11) 0.086(12)
C(20) 0.162(17) 0.132(15) 0.054(8) -0.059(13) 0.023(9) 0.012(9)
C(21) 0.062(7) 0.051(7) 0.058(6) -0.007(5) 0.023(6) -0.021(5)
C(22) 0.068(8) 0.067(8) 0.040(5) -0.014(6) 0.014(5) -0.011(5)
C(23) 0.059(7) 0.057(7) 0.049(6) -0.013(6) -0.015(5) -0.007(5)
C(24) 0.052(7) 0.059(7) 0.084(9) -0.011(6) 0.034(6) -0.028(6)
C(25) 0.099(10) 0.063(8) 0.035(5) -0.032(7) 0.015(6) -0.011(5)
C(26) 0.102(12) 0.062(9) 0.131(14) 0.017(8) -0.006(10) -0.041(9)
C(27) 0.128(13) 0.100(11) 0.051(7) -0.045(9) 0.045(8) -0.027(7)
C(28) 0.081(10) 0.101(12) 0.097(11) -0.019(9) -0.024(8) -0.017(9)
C(29) 0.116(13) 0.116(14) 0.21(2) -0.063(11) 0.115(15) -0.093(14)
C(30) 0.19(2) 0.101(13) 0.075(10) -0.083(13) 0.026(11) 0.004(9)
C(31) 0.048(7) 0.110(12) 0.124(13) -0.013(8) 0.028(8) -0.085(11)
C(32) 0.115(13) 0.082(10) 0.050(7) 0.012(9) 0.018(8) -0.025(7)
C(33) 0.098(12) 0.078(10) 0.086(10) 0.002(9) 0.048(9) -0.036(8)
C(34) 0.056(7) 0.080(9) 0.067(8) 0.018(7) 0.011(6) -0.024(7)
C(35) 0.085(10) 0.038(6) 0.076(8) 0.009(6) 0.011(7) -0.011(6)
C(36) 0.060(10) 0.22(2) 0.25(2) -0.013(13) 0.023(14) -0.18(2)
C(37) 0.28(2) 0.157(19) 0.051(9) 0.073(19) -0.012(13) -0.034(11)
C(38) 0.19(2) 0.20(2) 0.21(2) -0.078(18) 0.16(2) -0.123(19)
C(39) 0.106(14) 0.112(15) 0.176(19) 0.056(12) 0.008(13) -0.061(13)
C(40) 0.34(3) 0.065(12) 0.165(19) -0.028(16) 0.15(2) -0.023(12)
C(41) 0.050(9) 0.053(9) 0.094(13) -0.013(7) 0.032(9) 0.011(8)
C(42) 0.047(8) 0.070(10) 0.057(8) -0.024(7) 0.013(7) 0.000(7)
C(43) 0.024(7) 0.081(12) 0.108(14) -0.000(7) 0.007(8) 0.004(11)
C(44) 0.070(13) 0.099(15) 0.077(12) -0.018(10) 0.052(13) 0.007(10)
C(45) 0.070(12) 0.090(14) 0.049(9) -0.030(10) -0.009(8) 0.018(9)
C(46) 0.054(11) 0.066(12) 0.23(2) 0.011(9) 0.044(14) 0.009(15)
C(47) 0.21(2) 0.14(2) 0.078(13) -0.10(2) 0.049(17) -0.050(14)
C(48) 0.022(7) 0.13(2) 0.22(2) 0.010(10) 0.000(11) 0.054(18)
C(49) 0.22(3) 0.15(2) 0.25(3) -0.01(2) 0.22(3) -0.05(2)
C(50) 0.118(19) 0.21(3) 0.056(11) -0.060(19) -0.027(11) 0.068(15)

loop_
_atom_type_symbol
_atom_type_description
_atom_type_scat_dispersion_real
_atom_type_scat_dispersion_imag
_atom_type_scat_source
C C 0.003 0.002
;
International Tables for Crystallography
(1992, Vol. C, Tables 4.2.6.8 and 6.1.1.4)
;
H H 0.000 0.000
;
International Tables for Crystallography
(1992, Vol. C, Table 6.1.1.4)
;
O O 0.011 0.006
;
International Tables for Crystallography
(1992, Vol. C, Tables 4.2.6.8 and 6.1.1.4)
;
F F 0.017 0.010
;
International Tables for Crystallography
(1992, Vol. C, Tables 4.2.6.8 and 6.1.1.4)
;
P P 0.102 0.094
;
International Tables for Crystallography
(1992, Vol. C, Tables 4.2.6.8 and 6.1.1.4)
;
S S 0.125 0.123
;
International Tables for Crystallography
(1992, Vol. C, Tables 4.2.6.8 and 6.1.1.4)
;
Mo Mo -1.683 0.686
;
International Tables for Crystallography
(1992, Vol. C, Tables 4.2.6.8 and 6.1.1.4)
;
Ru Ru -1.259 0.836
;
International Tables for Crystallography
(1992, Vol. C, Tables 4.2.6.8 and 6.1.1.4)
;

loop_
_geom_angle_atom_site_label_1
_geom_angle_atom_site_label_2
_geom_angle_atom_site_label_3
_geom_angle
_geom_angle_publ_flag
_geom_angle_site_symmetry_1
_geom_angle_site_symmetry_2
_geom_angle_site_symmetry_3
Mo(1) Ru(1) Mo(2) 59.82(3) yes . . .
Mo(1) Ru(1) Mo(3) 59.89(2) yes . . .
Mo(1) Ru(1) S(2) 51.79(7) yes . . .
Mo(1) Ru(1) S(3) 51.50(7) yes . . .
Mo(1) Ru(1) S(4) 98.76(7) yes . . .
Mo(1) Ru(1) S(9) 136.71(6) yes . . .
Mo(1) Ru(1) S(10) 102.49(7) yes . . .
Mo(1) Ru(1) S(11) 141.27(8) yes . . .
Mo(2) Ru(1) Mo(3) 59.55(3) yes . . .
Mo(2) Ru(1) S(2) 51.80(6) yes . . .
Mo(2) Ru(1) S(3) 98.22(7) yes . . .
Mo(2) Ru(1) S(4) 51.95(7) yes . . .
Mo(2) Ru(1) S(9) 159.43(6) yes . . .
Mo(2) Ru(1) S(10) 149.18(7) yes . . .
Mo(2) Ru(1) S(11) 91.81(7) yes . . .
Mo(3) Ru(1) S(2) 98.92(7) yes . . .
Mo(3) Ru(1) S(3) 51.16(6) yes . . .
Mo(3) Ru(1) S(4) 50.95(7) yes . . .
Mo(3) Ru(1) S(9) 114.05(6) yes . . .
Mo(3) Ru(1) S(10) 136.72(7) yes . . .
Mo(3) Ru(1) S(11) 130.37(6) yes . . .
S(2) Ru(1) S(3) 101.99(10) yes . . .
S(2) Ru(1) S(4) 102.37(9) yes . . .
S(2) Ru(1) S(9) 144.66(8) yes . . .
S(2) Ru(1) S(10) 97.40(9) yes . . .
S(2) Ru(1) S(11) 90.43(9) yes . . .
S(3) Ru(1) S(4) 100.57(8) yes . . .
S(3) Ru(1) S(9) 89.83(9) yes . . .
S(3) Ru(1) S(10) 86.30(9) yes . . .
S(3) Ru(1) S(11) 167.22(10) yes . . .
S(4) Ru(1) S(9) 108.06(9) yes . . .
S(4) Ru(1) S(10) 157.13(10) yes . . .
S(4) Ru(1) S(11) 79.42(9) yes . . .
S(9) Ru(1) S(10) 49.74(8) yes . . .
S(9) Ru(1) S(11) 78.14(9) yes . . .
S(10) Ru(1) S(11) 89.12(9) yes . . .
Mo(4) Ru(2) Mo(5) 60.13(3) yes . . .
Mo(4) Ru(2) Mo(6) 59.76(2) yes . . .
Mo(4) Ru(2) S(6) 52.13(7) yes . . .
Mo(4) Ru(2) S(7) 51.44(8) yes . . .
Mo(4) Ru(2) S(8) 99.12(7) yes . . .
Mo(4) Ru(2) S(9) 140.85(7) yes . . .
Mo(4) Ru(2) S(11) 136.32(7) yes . . .
Mo(4) Ru(2) S(12) 101.50(8) yes . . .
Mo(5) Ru(2) Mo(6) 59.31(2) yes . . .
Mo(5) Ru(2) S(6) 51.67(6) yes . . .
Mo(5) Ru(2) S(7) 98.09(8) yes . . .
Mo(5) Ru(2) S(8) 51.95(7) yes . . .
Mo(5) Ru(2) S(9) 91.50(7) yes . . .
Mo(5) Ru(2) S(11) 160.00(7) yes . . .
Mo(5) Ru(2) S(12) 148.44(8) yes . . .
Mo(6) Ru(2) S(6) 98.65(6) yes . . .
Mo(6) Ru(2) S(7) 50.87(6) yes . . .
Mo(6) Ru(2) S(8) 51.16(6) yes . . .
Mo(6) Ru(2) S(9) 130.68(6) yes . . .
Mo(6) Ru(2) S(11) 115.04(6) yes . . .
Mo(6) Ru(2) S(12) 136.77(8) yes . . .
S(6) Ru(2) S(7) 102.43(10) yes . . .
S(6) Ru(2) S(8) 102.15(9) yes . . .
S(6) Ru(2) S(9) 89.54(9) yes . . .
S(6) Ru(2) S(11) 143.94(8) yes . . .
S(6) Ru(2) S(12) 96.81(9) yes . . .
S(7) Ru(2) S(8) 100.35(9) yes . . .
S(7) Ru(2) S(9) 167.71(11) yes . . .
S(7) Ru(2) S(11) 90.08(10) yes . . .
S(7) Ru(2) S(12) 86.44(9) yes . . .
S(8) Ru(2) S(9) 79.54(8) yes . . .
S(8) Ru(2) S(11) 108.71(10) yes . . .
S(8) Ru(2) S(12) 157.87(11) yes . . .
S(9) Ru(2) S(11) 78.43(9) yes . . .
S(9) Ru(2) S(12) 89.40(9) yes . . .
S(11) Ru(2) S(12) 49.82(9) yes . . .
Ru(1) Mo(1) Mo(2) 59.99(3) yes . . .
Ru(1) Mo(1) Mo(3) 60.35(2) yes . . .
Ru(1) Mo(1) S(1) 99.82(7) yes . . .
Ru(1) Mo(1) S(2) 51.84(7) yes . . .
Ru(1) Mo(1) S(3) 52.40(6) yes . . .
Ru(1) Mo(1) C(1) 130.3(3) yes . . .
Ru(1) Mo(1) C(2) 112.3(3) yes . . .
Ru(1) Mo(1) C(3) 122.5(3) yes . . .
Ru(1) Mo(1) C(4) 153.6(3) yes . . .
Ru(1) Mo(1) C(5) 164.3(3) yes . . .
Mo(2) Mo(1) Mo(3) 59.76(2) yes . . .
Mo(2) Mo(1) S(1) 52.17(7) yes . . .
Mo(2) Mo(1) S(2) 51.89(6) yes . . .
Mo(2) Mo(1) S(3) 99.05(6) yes . . .
Mo(2) Mo(1) C(1) 167.8(3) yes . . .
Mo(2) Mo(1) C(2) 153.8(3) yes . . .
Mo(2) Mo(1) C(3) 124.9(3) yes . . .
Mo(2) Mo(1) C(4) 115.6(3) yes . . .
Mo(2) Mo(1) C(5) 134.5(3) yes . . .
Mo(3) Mo(1) S(1) 51.94(7) yes . . .
Mo(3) Mo(1) S(2) 99.33(6) yes . . .
Mo(3) Mo(1) S(3) 51.53(5) yes . . .
Mo(3) Mo(1) C(1) 117.1(2) yes . . .
Mo(3) Mo(1) C(2) 141.6(3) yes . . .
Mo(3) Mo(1) C(3) 175.2(3) yes . . .
Mo(3) Mo(1) C(4) 143.1(3) yes . . .
Mo(3) Mo(1) C(5) 118.3(2) yes . . .
S(1) Mo(1) S(2) 102.41(9) yes . . .
S(1) Mo(1) S(3) 101.77(9) yes . . .
S(1) Mo(1) C(1) 116.0(3) yes . . .
S(1) Mo(1) C(2) 147.1(3) yes . . .
S(1) Mo(1) C(3) 128.7(3) yes . . .
S(1) Mo(1) C(4) 94.7(3) yes . . .
S(1) Mo(1) C(5) 89.3(3) yes . . .
S(2) Mo(1) S(3) 102.91(10) yes . . .
S(2) Mo(1) C(1) 138.0(3) yes . . .
S(2) Mo(1) C(2) 102.8(3) yes . . .
S(2) Mo(1) C(3) 85.3(3) yes . . .
S(2) Mo(1) C(4) 103.6(3) yes . . .
S(2) Mo(1) C(5) 138.7(3) yes . . .
S(3) Mo(1) C(1) 85.9(3) yes . . .
S(3) Mo(1) C(2) 92.8(3) yes . . .
S(3) Mo(1) C(3) 126.1(3) yes . . .
S(3) Mo(1) C(4) 144.8(3) yes . . .
S(3) Mo(1) C(5) 113.4(3) yes . . .
C(1) Mo(1) C(2) 35.3(4) yes . . .
C(1) Mo(1) C(3) 58.0(4) yes . . .
C(1) Mo(1) C(4) 58.8(4) yes . . .
C(1) Mo(1) C(5) 34.5(5) yes . . .
C(2) Mo(1) C(3) 34.7(5) yes . . .
C(2) Mo(1) C(4) 58.9(5) yes . . .
C(2) Mo(1) C(5) 57.9(4) yes . . .
C(3) Mo(1) C(4) 35.4(5) yes . . .
C(3) Mo(1) C(5) 57.8(4) yes . . .
C(4) Mo(1) C(5) 35.3(4) yes . . .
Ru(1) Mo(2) Mo(1) 60.19(3) yes . . .
Ru(1) Mo(2) Mo(3) 60.63(3) yes . . .
Ru(1) Mo(2) S(1) 99.87(8) yes . . .
Ru(1) Mo(2) S(2) 51.95(7) yes . . .
Ru(1) Mo(2) S(4) 52.72(6) yes . . .
Ru(1) Mo(2) C(11) 171.4(3) yes . . .
Ru(1) Mo(2) C(12) 137.6(2) yes . . .
Ru(1) Mo(2) C(13) 115.2(3) yes . . .
Ru(1) Mo(2) C(14) 120.0(3) yes . . .
Ru(1) Mo(2) C(15) 148.1(3) yes . . .
Mo(1) Mo(2) Mo(3) 60.38(2) yes . . .
Mo(1) Mo(2) S(1) 52.01(6) yes . . .
Mo(1) Mo(2) S(2) 51.99(7) yes . . .
Mo(1) Mo(2) S(4) 99.65(7) yes . . .
Mo(1) Mo(2) C(11) 120.6(3) yes . . .
Mo(1) Mo(2) C(12) 114.7(2) yes . . .
Mo(1) Mo(2) C(13) 135.3(2) yes . . .
Mo(1) Mo(2) C(14) 169.9(2) yes . . .
Mo(1) Mo(2) C(15) 148.9(3) yes . . .
Mo(3) Mo(2) S(1) 52.18(7) yes . . .
Mo(3) Mo(2) S(2) 99.91(7) yes . . .
Mo(3) Mo(2) S(4) 51.57(7) yes . . .
Mo(3) Mo(2) C(11) 127.8(3) yes . . .
Mo(3) Mo(2) C(12) 158.7(3) yes . . .
Mo(3) Mo(2) C(13) 161.7(3) yes . . .
Mo(3) Mo(2) C(14) 129.4(3) yes . . .
Mo(3) Mo(2) C(15) 114.9(2) yes . . .
S(1) Mo(2) S(2) 102.36(9) yes . . .
S(1) Mo(2) S(4) 102.14(10) yes . . .
S(1) Mo(2) C(11) 86.0(3) yes . . .
S(1) Mo(2) C(12) 107.5(3) yes . . .
S(1) Mo(2) C(13) 141.8(4) yes . . .
S(1) Mo(2) C(14) 134.2(3) yes . . .
S(1) Mo(2) C(15) 99.4(3) yes . . .
S(2) Mo(2) S(4) 103.27(9) yes . . .
S(2) Mo(2) C(11) 120.8(2) yes . . .
S(2) Mo(2) C(12) 90.2(2) yes . . .
S(2) Mo(2) C(13) 88.7(3) yes . . .
S(2) Mo(2) C(14) 119.2(3) yes . . .
S(2) Mo(2) C(15) 145.2(3) yes . . .
S(4) Mo(2) C(11) 132.4(2) yes . . .
S(4) Mo(2) C(12) 143.9(3) yes . . .
S(4) Mo(2) C(13) 110.8(3) yes . . .
S(4) Mo(2) C(14) 87.0(3) yes . . .
S(4) Mo(2) C(15) 98.3(3) yes . . .
C(11) Mo(2) C(12) 33.8(4) yes . . .
C(11) Mo(2) C(13) 57.5(4) yes . . .
C(11) Mo(2) C(14) 57.5(4) yes . . .
C(11) Mo(2) C(15) 34.5(4) yes . . .
C(12) Mo(2) C(13) 35.1(5) yes . . .
C(12) Mo(2) C(14) 57.5(4) yes . . .
C(12) Mo(2) C(15) 57.1(4) yes . . .
C(13) Mo(2) C(14) 34.7(4) yes . . .
C(13) Mo(2) C(15) 58.0(4) yes . . .
C(14) Mo(2) C(15) 35.0(4) yes . . .
Ru(1) Mo(3) Mo(1) 59.75(2) yes . . .
Ru(1) Mo(3) Mo(2) 59.82(3) yes . . .
Ru(1) Mo(3) S(1) 99.21(7) yes . . .
Ru(1) Mo(3) S(3) 52.14(6) yes . . .
Ru(1) Mo(3) S(4) 52.52(5) yes . . .
Ru(1) Mo(3) C(21) 154.0(3) yes . . .
Ru(1) Mo(3) C(22) 165.3(3) yes . . .
Ru(1) Mo(3) C(23) 131.8(3) yes . . .
Ru(1) Mo(3) C(24) 113.9(3) yes . . .
Ru(1) Mo(3) C(25) 123.2(3) yes . . .
Mo(1) Mo(3) Mo(2) 59.86(2) yes . . .
Mo(1) Mo(3) S(1) 51.78(6) yes . . .
Mo(1) Mo(3) S(3) 51.63(7) yes . . .
Mo(1) Mo(3) S(4) 99.86(6) yes . . .
Mo(1) Mo(3) C(21) 115.2(2) yes . . .
Mo(1) Mo(3) C(22) 133.9(3) yes . . .
Mo(1) Mo(3) C(23) 167.8(3) yes . . .
Mo(1) Mo(3) C(24) 152.2(3) yes . . .
Mo(1) Mo(3) C(25) 123.3(2) yes . . .
Mo(2) Mo(3) S(1) 52.18(7) yes . . .
Mo(2) Mo(3) S(3) 99.21(6) yes . . .
Mo(2) Mo(3) S(4) 52.39(7) yes . . .
Mo(2) Mo(3) C(21) 143.0(3) yes . . .
Mo(2) Mo(3) C(22) 119.0(3) yes . . .
Mo(2) Mo(3) C(23) 119.9(3) yes . . .
Mo(2) Mo(3) C(24) 144.0(3) yes . . .
Mo(2) Mo(3) C(25) 176.2(2) yes . . .
S(1) Mo(3) S(3) 101.71(9) yes . . .
S(1) Mo(3) S(4) 102.93(10) yes . . .
S(1) Mo(3) C(21) 94.4(3) yes . . .
S(1) Mo(3) C(22) 89.4(3) yes . . .
S(1) Mo(3) C(23) 117.4(3) yes . . .
S(1) Mo(3) C(24) 146.6(3) yes . . .
S(1) Mo(3) C(25) 127.3(3) yes . . .
S(3) Mo(3) S(4) 103.05(9) yes . . .
S(3) Mo(3) C(21) 103.5(2) yes . . .
S(3) Mo(3) C(22) 137.8(3) yes . . .
S(3) Mo(3) C(23) 136.1(3) yes . . .
S(3) Mo(3) C(24) 101.9(3) yes . . .
S(3) Mo(3) C(25) 84.6(2) yes . . .
S(4) Mo(3) C(21) 144.4(2) yes . . .
S(4) Mo(3) C(22) 114.1(3) yes . . .
S(4) Mo(3) C(23) 87.7(3) yes . . .
S(4) Mo(3) C(24) 94.3(3) yes . . .
S(4) Mo(3) C(25) 126.8(3) yes . . .
C(21) Mo(3) C(22) 34.5(4) yes . . .
C(21) Mo(3) C(23) 56.7(4) yes . . .
C(21) Mo(3) C(24) 57.2(4) yes . . .
C(21) Mo(3) C(25) 34.9(4) yes . . .
C(22) Mo(3) C(23) 34.2(4) yes . . .
C(22) Mo(3) C(24) 57.4(5) yes . . .
C(22) Mo(3) C(25) 57.5(4) yes . . .
C(23) Mo(3) C(24) 34.3(4) yes . . .
C(23) Mo(3) C(25) 56.5(4) yes . . .
C(24) Mo(3) C(25) 33.8(4) yes . . .
Ru(2) Mo(4) Mo(5) 60.05(3) yes . . .
Ru(2) Mo(4) Mo(6) 60.59(2) yes . . .
Ru(2) Mo(4) S(5) 100.01(8) yes . . .
Ru(2) Mo(4) S(6) 52.02(7) yes . . .
Ru(2) Mo(4) S(7) 52.35(7) yes . . .
Ru(2) Mo(4) C(31) 112.9(4) yes . . .
Ru(2) Mo(4) C(32) 123.2(4) yes . . .
Ru(2) Mo(4) C(33) 153.1(3) yes . . .
Ru(2) Mo(4) C(34) 165.3(3) yes . . .
Ru(2) Mo(4) C(35) 132.6(4) yes . . .
Mo(5) Mo(4) Mo(6) 59.55(3) yes . . .
Mo(5) Mo(4) S(5) 51.89(7) yes . . .
Mo(5) Mo(4) S(6) 51.61(6) yes . . .
Mo(5) Mo(4) S(7) 98.72(7) yes . . .
Mo(5) Mo(4) C(31) 153.7(4) yes . . .
Mo(5) Mo(4) C(32) 124.7(3) yes . . .
Mo(5) Mo(4) C(33) 115.5(4) yes . . .
Mo(5) Mo(4) C(34) 133.5(3) yes . . .
Mo(5) Mo(4) C(35) 165.2(3) yes . . .
Mo(6) Mo(4) S(5) 52.08(8) yes . . .
Mo(6) Mo(4) S(6) 99.24(7) yes . . .
Mo(6) Mo(4) S(7) 51.41(6) yes . . .
Mo(6) Mo(4) C(31) 142.5(4) yes . . .
Mo(6) Mo(4) C(32) 175.1(3) yes . . .
Mo(6) Mo(4) C(33) 143.3(3) yes . . .
Mo(6) Mo(4) C(34) 118.3(3) yes . . .
Mo(6) Mo(4) C(35) 116.8(3) yes . . .
S(5) Mo(4) S(6) 101.67(10) yes . . .
S(5) Mo(4) S(7) 101.86(10) yes . . .
S(5) Mo(4) C(31) 146.6(3) yes . . .
S(5) Mo(4) C(32) 127.4(5) yes . . .
S(5) Mo(4) C(33) 94.7(4) yes . . .
S(5) Mo(4) C(34) 88.6(3) yes . . .
S(5) Mo(4) C(35) 113.8(3) yes . . .
S(6) Mo(4) S(7) 103.22(10) yes . . .
S(6) Mo(4) C(31) 103.1(3) yes . . .
S(6) Mo(4) C(32) 85.7(3) yes . . .
S(6) Mo(4) C(33) 103.1(3) yes . . .
S(6) Mo(4) C(34) 138.0(3) yes . . .
S(6) Mo(4) C(35) 140.0(3) yes . . .
S(7) Mo(4) C(31) 93.9(4) yes . . .
S(7) Mo(4) C(32) 127.3(4) yes . . .
S(7) Mo(4) C(33) 145.1(4) yes . . .
S(7) Mo(4) C(34) 114.4(3) yes . . .
S(7) Mo(4) C(35) 87.6(4) yes . . .
C(31) Mo(4) C(32) 34.6(6) yes . . .
C(31) Mo(4) C(33) 58.0(6) yes . . .
C(31) Mo(4) C(34) 58.0(4) yes . . .
C(31) Mo(4) C(35) 37.1(4) yes . . .
C(32) Mo(4) C(33) 34.1(6) yes . . .
C(32) Mo(4) C(34) 57.2(5) yes . . .
C(32) Mo(4) C(35) 58.4(4) yes . . .
C(33) Mo(4) C(34) 35.1(5) yes . . .
C(33) Mo(4) C(35) 57.6(5) yes . . .
C(34) Mo(4) C(35) 33.0(5) yes . . .
Ru(2) Mo(5) Mo(4) 59.82(3) yes . . .
Ru(2) Mo(5) Mo(6) 60.71(3) yes . . .
Ru(2) Mo(5) S(5) 99.75(8) yes . . .
Ru(2) Mo(5) S(6) 52.00(7) yes . . .
Ru(2) Mo(5) S(8) 52.76(6) yes . . .
Ru(2) Mo(5) C(41) 114.0(4) yes . . .
Ru(2) Mo(5) C(42) 131.7(4) yes . . .
Ru(2) Mo(5) C(43) 166.5(5) yes . . .
Ru(2) Mo(5) C(44) 152.8(4) yes . . .
Ru(2) Mo(5) C(45) 122.7(5) yes . . .
Ru(2) Mo(5) C(71) 120.8(11) yes . . .
Ru(2) Mo(5) C(72) 148.5(10) yes . . .
Ru(2) Mo(5) C(73) 172.4(8) yes . . .
Ru(2) Mo(5) C(74) 138.2(9) yes . . .
Ru(2) Mo(5) C(75) 117.6(10) yes . . .
Mo(4) Mo(5) Mo(6) 60.12(3) yes . . .
Mo(4) Mo(5) S(5) 51.79(6) yes . . .
Mo(4) Mo(5) S(6) 52.05(7) yes . . .
Mo(4) Mo(5) S(8) 99.49(7) yes . . .
Mo(4) Mo(5) C(41) 156.1(4) yes . . .
Mo(4) Mo(5) C(42) 166.4(4) yes . . .
Mo(4) Mo(5) C(43) 131.4(4) yes . . .
Mo(4) Mo(5) C(44) 114.7(5) yes . . .
Mo(4) Mo(5) C(45) 125.6(5) yes . . .
Mo(4) Mo(5) C(71) 162.8(9) yes . . .
Mo(4) Mo(5) C(72) 150.4(10) yes . . .
Mo(4) Mo(5) C(73) 119.1(10) yes . . .
Mo(4) Mo(5) C(74) 109.5(11) yes . . .
Mo(4) Mo(5) C(75) 128.7(10) yes . . .
Mo(6) Mo(5) S(5) 52.32(8) yes . . .
Mo(6) Mo(5) S(6) 100.06(7) yes . . .
Mo(6) Mo(5) S(8) 51.93(7) yes . . .
Mo(6) Mo(5) C(41) 140.1(5) yes . . .
Mo(6) Mo(5) C(42) 116.4(3) yes . . .
Mo(6) Mo(5) C(43) 115.7(4) yes . . .
Mo(6) Mo(5) C(44) 143.2(4) yes . . .
Mo(6) Mo(5) C(45) 174.0(4) yes . . .
Mo(6) Mo(5) C(71) 136.7(9) yes . . .
Mo(6) Mo(5) C(72) 118.2(8) yes . . .
Mo(6) Mo(5) C(73) 126.1(8) yes . . .
Mo(6) Mo(5) C(74) 153.7(11) yes . . .
Mo(6) Mo(5) C(75) 169.9(12) yes . . .
S(5) Mo(5) S(6) 102.01(9) yes . . .
S(5) Mo(5) S(8) 102.74(10) yes . . .
S(5) Mo(5) C(41) 145.3(4) yes . . .
S(5) Mo(5) C(42) 115.0(3) yes . . .
S(5) Mo(5) C(43) 86.0(4) yes . . .
S(5) Mo(5) C(44) 94.4(5) yes . . .
S(5) Mo(5) C(45) 128.6(5) yes . . .
S(5) Mo(5) C(71) 137.2(10) yes . . .
S(5) Mo(5) C(72) 102.0(10) yes . . .
S(5) Mo(5) C(73) 83.9(9) yes . . .
S(5) Mo(5) C(74) 101.7(11) yes . . .
S(5) Mo(5) C(75) 135.6(12) yes . . .
S(6) Mo(5) S(8) 103.27(10) yes . . .
S(6) Mo(5) C(41) 105.0(4) yes . . .
S(6) Mo(5) C(42) 138.8(3) yes . . .
S(6) Mo(5) C(43) 139.0(5) yes . . .
S(6) Mo(5) C(44) 102.4(4) yes . . .
S(6) Mo(5) C(45) 85.6(4) yes . . .
S(6) Mo(5) C(71) 113.2(8) yes . . .
S(6) Mo(5) C(72) 141.7(8) yes . . .
S(6) Mo(5) C(73) 120.9(8) yes . . .
S(6) Mo(5) C(74) 88.5(9) yes . . .
S(6) Mo(5) C(75) 84.8(9) yes . . .
S(8) Mo(5) C(41) 91.9(5) yes . . .
S(8) Mo(5) C(42) 86.2(4) yes . . .
S(8) Mo(5) C(43) 114.2(5) yes . . .
S(8) Mo(5) C(44) 145.3(5) yes . . .
S(8) Mo(5) C(45) 125.1(5) yes . . .
S(8) Mo(5) C(71) 92.4(11) yes . . .
S(8) Mo(5) C(72) 100.0(10) yes . . .
S(8) Mo(5) C(73) 133.1(9) yes . . .
S(8) Mo(5) C(74) 149.8(11) yes . . .
S(8) Mo(5) C(75) 118.5(12) yes . . .
C(41) Mo(5) C(42) 34.0(5) yes . . .
C(41) Mo(5) C(43) 59.3(6) yes . . .
C(41) Mo(5) C(44) 58.8(7) yes . . .
C(41) Mo(5) C(45) 34.9(7) yes . . .
C(42) Mo(5) C(43) 36.1(6) yes . . .
C(42) Mo(5) C(44) 59.1(6) yes . . .
C(42) Mo(5) C(45) 57.7(5) yes . . .
C(43) Mo(5) C(44) 36.6(6) yes . . .
C(43) Mo(5) C(45) 59.7(6) yes . . .
C(44) Mo(5) C(45) 35.4(7) yes . . .
C(71) Mo(5) C(72) 35.5(14) yes . . .
C(71) Mo(5) C(73) 57.7(15) yes . . .
C(71) Mo(5) C(74) 57.5(16) yes . . .
C(71) Mo(5) C(75) 34.2(14) yes . . .
C(72) Mo(5) C(73) 34.6(14) yes . . .
C(72) Mo(5) C(74) 57.6(13) yes . . .
C(72) Mo(5) C(75) 57.3(13) yes . . .
C(73) Mo(5) C(74) 34.2(12) yes . . .
C(73) Mo(5) C(75) 56.5(14) yes . . .
C(74) Mo(5) C(75) 34.0(17) yes . . .
Ru(2) Mo(6) Mo(4) 59.65(2) yes . . .
Ru(2) Mo(6) Mo(5) 59.99(2) yes . . .
Ru(2) Mo(6) S(5) 99.07(6) yes . . .
Ru(2) Mo(6) S(7) 51.95(6) yes . . .
Ru(2) Mo(6) S(8) 52.56(6) yes . . .
Ru(2) Mo(6) C(51) 140.8(6) yes . . .
Ru(2) Mo(6) C(52) 117.6(8) yes . . .
Ru(2) Mo(6) C(53) 115.6(6) yes . . .
Ru(2) Mo(6) C(54) 138.9(8) yes . . .
Ru(2) Mo(6) C(55) 172.6(7) yes . . .
Ru(2) Mo(6) C(61) 127.0(8) yes . . .
Ru(2) Mo(6) C(62) 113.2(6) yes . . .
Ru(2) Mo(6) C(63) 124.4(9) yes . . .
Ru(2) Mo(6) C(64) 155.4(7) yes . . .
Ru(2) Mo(6) C(65) 162.4(6) yes . . .
Mo(4) Mo(6) Mo(5) 60.32(3) yes . . .
Mo(4) Mo(6) S(5) 51.86(6) yes . . .
Mo(4) Mo(6) S(7) 51.59(8) yes . . .
Mo(4) Mo(6) S(8) 100.13(6) yes . . .
Mo(4) Mo(6) C(51) 156.8(6) yes . . .
Mo(4) Mo(6) C(52) 165.2(8) yes . . .
Mo(4) Mo(6) C(53) 130.8(7) yes . . .
Mo(4) Mo(6) C(54) 113.6(6) yes . . .
Mo(4) Mo(6) C(55) 123.5(7) yes . . .
Mo(4) Mo(6) C(61) 172.5(9) yes . . .
Mo(4) Mo(6) C(62) 151.4(7) yes . . .
Mo(4) Mo(6) C(63) 122.3(7) yes . . .
Mo(4) Mo(6) C(64) 114.3(6) yes . . .
Mo(4) Mo(6) C(65) 135.1(6) yes . . .
Mo(5) Mo(6) S(5) 52.19(7) yes . . .
Mo(5) Mo(6) S(7) 99.49(7) yes . . .
Mo(5) Mo(6) S(8) 52.55(7) yes . . .
Mo(5) Mo(6) C(51) 115.4(5) yes . . .
Mo(5) Mo(6) C(52) 132.7(8) yes . . .
Mo(5) Mo(6) C(53) 166.0(8) yes . . .
Mo(5) Mo(6) C(54) 157.2(9) yes . . .
Mo(5) Mo(6) C(55) 127.3(7) yes . . .
Mo(5) Mo(6) C(61) 118.5(7) yes . . .
Mo(5) Mo(6) C(62) 143.8(8) yes . . .
Mo(5) Mo(6) C(63) 175.4(8) yes . . .
Mo(5) Mo(6) C(64) 141.0(8) yes . . .
Mo(5) Mo(6) C(65) 115.2(6) yes . . .
S(5) Mo(6) S(7) 101.83(10) yes . . .
S(5) Mo(6) S(8) 103.21(10) yes . . .
S(5) Mo(6) C(51) 106.3(6) yes . . .
S(5) Mo(6) C(52) 139.2(8) yes . . .
S(5) Mo(6) C(53) 139.7(7) yes . . .
S(5) Mo(6) C(54) 105.8(8) yes . . .
S(5) Mo(6) C(55) 87.5(6) yes . . .
S(5) Mo(6) C(61) 121.1(9) yes . . .
S(5) Mo(6) C(62) 147.6(6) yes . . .
S(5) Mo(6) C(63) 125.6(9) yes . . .
S(5) Mo(6) C(64) 92.6(8) yes . . .
S(5) Mo(6) C(65) 88.6(5) yes . . .
S(7) Mo(6) S(8) 102.76(9) yes . . .
S(7) Mo(6) C(51) 144.0(6) yes . . .
S(7) Mo(6) C(52) 114.4(8) yes . . .
S(7) Mo(6) C(53) 85.6(6) yes . . .
S(7) Mo(6) C(54) 90.7(7) yes . . .
S(7) Mo(6) C(55) 123.5(7) yes . . .
S(7) Mo(6) C(61) 134.2(8) yes . . .
S(7) Mo(6) C(62) 101.0(7) yes . . .
S(7) Mo(6) C(63) 84.8(7) yes . . .
S(7) Mo(6) C(64) 104.6(7) yes . . .
S(7) Mo(6) C(65) 142.0(6) yes . . .
S(8) Mo(6) C(51) 92.3(5) yes . . .
S(8) Mo(6) C(52) 87.1(8) yes . . .
S(8) Mo(6) C(53) 113.7(7) yes . . .
S(8) Mo(6) C(54) 144.6(7) yes . . .
S(8) Mo(6) C(55) 129.4(7) yes . . .
S(8) Mo(6) C(61) 83.6(7) yes . . .
S(8) Mo(6) C(62) 93.8(8) yes . . .
S(8) Mo(6) C(63) 128.2(9) yes . . .
S(8) Mo(6) C(64) 144.7(6) yes . . .
S(8) Mo(6) C(65) 110.3(6) yes . . .
C(51) Mo(6) C(52) 33.1(11) yes . . .
C(51) Mo(6) C(53) 58.4(8) yes . . .
C(51) Mo(6) C(54) 60.4(8) yes . . .
C(51) Mo(6) C(55) 38.2(9) yes . . .
C(52) Mo(6) C(53) 35.1(11) yes . . .
C(52) Mo(6) C(54) 57.6(10) yes . . .
C(52) Mo(6) C(55) 57.4(10) yes . . .
C(53) Mo(6) C(54) 34.0(11) yes . . .
C(53) Mo(6) C(55) 57.0(9) yes . . .
C(54) Mo(6) C(55) 34.5(11) yes . . .
C(61) Mo(6) C(62) 33.3(11) yes . . .
C(61) Mo(6) C(63) 58.3(10) yes . . .
C(61) Mo(6) C(64) 61.4(9) yes . . .
C(61) Mo(6) C(65) 37.7(10) yes . . .
C(62) Mo(6) C(63) 35.3(11) yes . . .
C(62) Mo(6) C(64) 59.4(10) yes . . .
C(62) Mo(6) C(65) 59.4(8) yes . . .
C(63) Mo(6) C(64) 35.2(12) yes . . .
C(63) Mo(6) C(65) 60.2(10) yes . . .
C(64) Mo(6) C(65) 37.8(9) yes . . .
Mo(1) S(1) Mo(2) 75.82(9) yes . . .
Mo(1) S(1) Mo(3) 76.28(10) yes . . .
Mo(2) S(1) Mo(3) 75.64(9) yes . . .
Ru(1) S(2) Mo(1) 76.36(8) yes . . .
Ru(1) S(2) Mo(2) 76.24(7) yes . . .
Mo(1) S(2) Mo(2) 76.12(8) yes . . .
Ru(1) S(3) Mo(1) 76.10(8) yes . . .
Ru(1) S(3) Mo(3) 76.70(7) yes . . .
Mo(1) S(3) Mo(3) 76.84(9) yes . . .
Ru(1) S(4) Mo(2) 75.33(7) yes . . .
Ru(1) S(4) Mo(3) 76.53(7) yes . . .
Mo(2) S(4) Mo(3) 76.04(8) yes . . .
Mo(4) S(5) Mo(5) 76.32(8) yes . . .
Mo(4) S(5) Mo(6) 76.06(9) yes . . .
Mo(5) S(5) Mo(6) 75.49(9) yes . . .
Ru(2) S(6) Mo(4) 75.85(8) yes . . .
Ru(2) S(6) Mo(5) 76.33(7) yes . . .
Mo(4) S(6) Mo(5) 76.34(7) yes . . .
Ru(2) S(7) Mo(4) 76.21(9) yes . . .
Ru(2) S(7) Mo(6) 77.18(8) yes . . .
Mo(4) S(7) Mo(6) 77.00(10) yes . . .
Ru(2) S(8) Mo(5) 75.28(8) yes . . .
Ru(2) S(8) Mo(6) 76.29(8) yes . . .
Mo(5) S(8) Mo(6) 75.52(9) yes . . .
Ru(1) S(9) Ru(2) 101.08(9) yes . . .
Ru(1) S(9) S(10) 64.35(11) yes . . .
Ru(2) S(9) S(10) 111.15(12) yes . . .
Ru(1) S(10) S(9) 65.91(10) yes . . .
Ru(1) S(11) Ru(2) 100.86(10) yes . . .
Ru(1) S(11) S(12) 111.15(13) yes . . .
Ru(2) S(11) S(12) 64.16(11) yes . . .
Ru(2) S(12) S(11) 66.02(10) yes . . .
F(1) P(1) F(2) 176.8(13) yes . . .
F(1) P(1) F(3) 85.1(9) yes . . .
F(1) P(1) F(4) 91.7(10) yes . . .
F(1) P(1) F(5) 87.1(11) yes . . .
F(1) P(1) F(6) 84.9(11) yes . . .
F(2) P(1) F(3) 94.4(14) yes . . .
F(2) P(1) F(4) 88.8(14) yes . . .
F(2) P(1) F(5) 96.1(14) yes . . .
F(2) P(1) F(6) 91.9(13) yes . . .
F(3) P(1) F(4) 176.8(11) yes . . .
F(3) P(1) F(5) 89.2(11) yes . . .
F(3) P(1) F(6) 90.1(12) yes . . .
F(4) P(1) F(5) 89.9(11) yes . . .
F(4) P(1) F(6) 90.4(13) yes . . .
F(5) P(1) F(6) 172.0(14) yes . . .
F(7) P(2) F(8) 175.8(15) yes . . .
F(7) P(2) F(9) 84.6(15) yes . . .
F(7) P(2) F(10) 94.6(16) yes . . .
F(7) P(2) F(11) 88.2(17) yes . . .
F(7) P(2) F(12) 92.1(17) yes . . .
F(8) P(2) F(9) 91.5(15) yes . . .
F(8) P(2) F(10) 89.4(15) yes . . .
F(8) P(2) F(11) 90.5(16) yes . . .
F(8) P(2) F(12) 89.3(16) yes . . .
F(9) P(2) F(10) 176(2) yes . . .
F(9) P(2) F(11) 93.3(17) yes . . .
F(9) P(2) F(12) 87.6(16) yes . . .
F(10) P(2) F(11) 90.6(17) yes . . .
F(10) P(2) F(12) 88.4(16) yes . . .
F(11) P(2) F(12) 179.0(15) yes . . .
F(84) P(2) F(85) 90(2) yes . . .
F(84) P(2) F(86) 97(3) yes . . .
F(84) P(2) F(87) 92(2) yes . . .
F(84) P(2) F(88) 99(2) yes . . .
F(84) P(2) F(89) 171(2) yes . . .
F(85) P(2) F(86) 87(3) yes . . .
F(85) P(2) F(87) 84(2) yes . . .
F(85) P(2) F(88) 170(2) yes . . .
F(85) P(2) F(89) 82(2) yes . . .
F(86) P(2) F(87) 168(2) yes . . .
F(86) P(2) F(88) 96(3) yes . . .
F(86) P(2) F(89) 87(2) yes . . .
F(87) P(2) F(88) 92(3) yes . . .
F(87) P(2) F(89) 83(2) yes . . .
F(88) P(2) F(89) 89(2) yes . . .
F(84) P(83) F(85) 90(3) yes . . .
F(84) P(83) F(86) 90(3) yes . . .
F(84) P(83) F(87) 90(3) yes . . .
F(84) P(83) F(88) 90(3) yes . . .
F(84) P(83) F(89) 180(5) yes . . .
F(85) P(83) F(86) 90(3) yes . . .
F(85) P(83) F(87) 90(3) yes . . .
F(85) P(83) F(88) 180(5) yes . . .
F(85) P(83) F(89) 90(3) yes . . .
F(86) P(83) F(87) 180(5) yes . . .
F(86) P(83) F(88) 90(3) yes . . .
F(86) P(83) F(89) 90(3) yes . . .
F(87) P(83) F(88) 90(3) yes . . .
F(87) P(83) F(89) 90(3) yes . . .
F(88) P(83) F(89) 90(3) yes . . .
Mo(1) C(1) C(2) 72.0(7) yes . . .
Mo(1) C(1) C(5) 72.9(7) yes . . .
Mo(1) C(1) C(6) 128.0(8) yes . . .
C(2) C(1) C(5) 107.5(11) yes . . .
C(2) C(1) C(6) 127.8(15) yes . . .
C(5) C(1) C(6) 124.0(14) yes . . .
Mo(1) C(2) C(1) 72.7(6) yes . . .
Mo(1) C(2) C(3) 74.2(7) yes . . .
Mo(1) C(2) C(7) 128.1(10) yes . . .
C(1) C(2) C(3) 108.4(12) yes . . .
C(1) C(2) C(7) 126.0(14) yes . . .
C(3) C(2) C(7) 124.5(13) yes . . .
Mo(1) C(3) C(2) 71.1(6) yes . . .
Mo(1) C(3) C(4) 70.0(6) yes . . .
Mo(1) C(3) C(8) 127.3(9) yes . . .
C(2) C(3) C(4) 107.7(11) yes . . .
C(2) C(3) C(8) 127.4(14) yes . . .
C(4) C(3) C(8) 124.8(14) yes . . .
Mo(1) C(4) C(3) 74.5(7) yes . . .
Mo(1) C(4) C(5) 73.6(7) yes . . .
Mo(1) C(4) C(9) 125.0(9) yes . . .
C(3) C(4) C(5) 106.7(12) yes . . .
C(3) C(4) C(9) 128.7(12) yes . . .
C(5) C(4) C(9) 123.9(13) yes . . .
Mo(1) C(5) C(1) 72.7(7) yes . . .
Mo(1) C(5) C(4) 71.1(7) yes . . .
Mo(1) C(5) C(10) 125.8(8) yes . . .
C(1) C(5) C(4) 109.4(12) yes . . .
C(1) C(5) C(10) 124.9(13) yes . . .
C(4) C(5) C(10) 125.6(14) yes . . .
Mo(2) C(11) C(12) 72.0(8) yes . . .
Mo(2) C(11) C(15) 70.3(8) yes . . .
Mo(2) C(11) C(16) 125.4(10) yes . . .
C(12) C(11) C(15) 107.5(12) yes . . .
C(12) C(11) C(16) 126.2(12) yes . . .
C(15) C(11) C(16) 126.3(11) yes . . .
Mo(2) C(12) C(11) 74.3(8) yes . . .
Mo(2) C(12) C(13) 72.4(7) yes . . .
Mo(2) C(12) C(17) 127.4(9) yes . . .
C(11) C(12) C(13) 109.2(10) yes . . .
C(11) C(12) C(17) 126.0(13) yes . . .
C(13) C(12) C(17) 124.1(11) yes . . .
Mo(2) C(13) C(12) 72.5(7) yes . . .
Mo(2) C(13) C(14) 72.7(7) yes . . .
Mo(2) C(13) C(18) 127.7(10) yes . . .
C(12) C(13) C(14) 106.8(11) yes . . .
C(12) C(13) C(18) 124.1(12) yes . . .
C(14) C(13) C(18) 128.4(13) yes . . .
Mo(2) C(14) C(13) 72.6(6) yes . . .
Mo(2) C(14) C(15) 71.2(6) yes . . .
Mo(2) C(14) C(19) 126.2(11) yes . . .
C(13) C(14) C(15) 107.6(11) yes . . .
C(13) C(14) C(19) 125.6(12) yes . . .
C(15) C(14) C(19) 126.6(11) yes . . .
Mo(2) C(15) C(11) 75.2(7) yes . . .
Mo(2) C(15) C(14) 73.9(7) yes . . .
Mo(2) C(15) C(20) 122.0(9) yes . . .
C(11) C(15) C(14) 108.8(10) yes . . .
C(11) C(15) C(20) 124.0(13) yes . . .
C(14) C(15) C(20) 126.9(13) yes . . .
Mo(3) C(21) C(22) 73.4(6) yes . . .
Mo(3) C(21) C(25) 72.3(7) yes . . .
Mo(3) C(21) C(26) 123.2(8) yes . . .
C(22) C(21) C(25) 107.8(11) yes . . .
C(22) C(21) C(26) 124.6(13) yes . . .
C(25) C(21) C(26) 127.5(12) yes . . .
Mo(3) C(22) C(21) 72.1(6) yes . . .
Mo(3) C(22) C(23) 73.1(6) yes . . .
Mo(3) C(22) C(27) 126.1(9) yes . . .
C(21) C(22) C(23) 106.9(11) yes . . .
C(21) C(22) C(27) 125.4(12) yes . . .
C(23) C(22) C(27) 127.2(10) yes . . .
Mo(3) C(23) C(22) 72.6(6) yes . . .
Mo(3) C(23) C(24) 72.6(6) yes . . .
Mo(3) C(23) C(28) 124.3(8) yes . . .
C(22) C(23) C(24) 109.0(10) yes . . .
C(22) C(23) C(28) 124.8(12) yes . . .
C(24) C(23) C(28) 126.0(13) yes . . .
Mo(3) C(24) C(23) 73.1(7) yes . . .
Mo(3) C(24) C(25) 72.2(7) yes . . .
Mo(3) C(24) C(29) 123.7(9) yes . . .
C(23) C(24) C(25) 107.6(12) yes . . .
C(23) C(24) C(29) 125.5(12) yes . . .
C(25) C(24) C(29) 126.8(14) yes . . .
Mo(3) C(25) C(21) 72.8(7) yes . . .
Mo(3) C(25) C(24) 74.0(7) yes . . .
Mo(3) C(25) C(30) 128.1(8) yes . . .
C(21) C(25) C(24) 108.7(11) yes . . .
C(21) C(25) C(30) 124.2(13) yes . . .
C(24) C(25) C(30) 126.2(15) yes . . .
Mo(4) C(31) C(32) 74.0(8) yes . . .
Mo(4) C(31) C(35) 72.3(7) yes . . .
Mo(4) C(31) C(36) 126.6(13) yes . . .
C(32) C(31) C(35) 105.8(13) yes . . .
C(32) C(31) C(36) 130.0(15) yes . . .
C(35) C(31) C(36) 123.3(16) yes . . .
Mo(4) C(32) C(31) 71.4(9) yes . . .
Mo(4) C(32) C(33) 73.2(9) yes . . .
Mo(4) C(32) C(37) 126.4(11) yes . . .
C(31) C(32) C(33) 109.7(12) yes . . .
C(31) C(32) C(37) 125.9(17) yes . . .
C(33) C(32) C(37) 124.1(18) yes . . .
Mo(4) C(33) C(32) 72.6(10) yes . . .
Mo(4) C(33) C(34) 72.6(9) yes . . .
Mo(4) C(33) C(38) 126.2(11) yes . . .
C(32) C(33) C(34) 107.0(15) yes . . .
C(32) C(33) C(38) 127.5(14) yes . . .
C(34) C(33) C(38) 125.0(15) yes . . .
Mo(4) C(34) C(33) 72.4(9) yes . . .
Mo(4) C(34) C(35) 72.6(8) yes . . .
Mo(4) C(34) C(39) 126.1(10) yes . . .
C(33) C(34) C(35) 110.2(12) yes . . .
C(33) C(34) C(39) 119.6(15) yes . . .
C(35) C(34) C(39) 129.9(14) yes . . .
Mo(4) C(35) C(31) 70.6(8) yes . . .
Mo(4) C(35) C(34) 74.4(8) yes . . .
Mo(4) C(35) C(40) 128.3(12) yes . . .
C(31) C(35) C(34) 107.1(12) yes . . .
C(31) C(35) C(40) 120.0(16) yes . . .
C(34) C(35) C(40) 132.0(15) yes . . .
Mo(5) C(41) C(42) 72.8(10) yes . . .
Mo(5) C(41) C(45) 71.8(11) yes . . .
Mo(5) C(41) C(46) 131.0(14) yes . . .
C(42) C(41) C(45) 108.5(16) yes . . .
C(42) C(41) C(46) 129.1(18) yes . . .
C(45) C(41) C(46) 121.2(17) yes . . .
Mo(5) C(42) C(41) 73.2(9) yes . . .
Mo(5) C(42) C(43) 71.3(9) yes . . .
Mo(5) C(42) C(47) 125.0(14) yes . . .
C(41) C(42) C(43) 110.2(15) yes . . .
C(41) C(42) C(47) 128.3(19) yes . . .
C(43) C(42) C(47) 121.4(16) yes . . .
Mo(5) C(43) C(42) 72.6(9) yes . . .
Mo(5) C(43) C(44) 71.0(10) yes . . .
Mo(5) C(43) C(48) 127.1(14) yes . . .
C(42) C(43) C(44) 104.5(13) yes . . .
C(42) C(43) C(48) 125.1(18) yes . . .
C(44) C(43) C(48) 130(2) yes . . .
Mo(5) C(44) C(43) 72.4(11) yes . . .
Mo(5) C(44) C(45) 73.1(13) yes . . .
Mo(5) C(44) C(49) 125.1(16) yes . . .
C(43) C(44) C(45) 108.0(17) yes . . .
C(43) C(44) C(49) 119.7(18) yes . . .
C(45) C(44) C(49) 131.9(18) yes . . .
Mo(5) C(45) C(41) 73.3(11) yes . . .
Mo(5) C(45) C(44) 71.5(12) yes . . .
Mo(5) C(45) C(50) 127.8(16) yes . . .
C(41) C(45) C(44) 108.8(15) yes . . .
C(41) C(45) C(50) 128(2) yes . . .
C(44) C(45) C(50) 123(2) yes . . .
Mo(6) C(51) C(52) 75.6(14) yes . . .
Mo(6) C(51) C(55) 70.6(10) yes . . .
Mo(6) C(51) C(56) 124.1(17) yes . . .
C(52) C(51) C(55) 104(2) yes . . .
C(52) C(51) C(56) 124(2) yes . . .
C(55) C(51) C(56) 131(2) yes . . .
Mo(6) C(52) C(51) 71.3(15) yes . . .
Mo(6) C(52) C(53) 72.4(15) yes . . .
Mo(6) C(52) C(57) 121.8(18) yes . . .
C(51) C(52) C(53) 111(2) yes . . .
C(51) C(52) C(57) 133(2) yes . . .
C(53) C(52) C(57) 115(2) yes . . .
Mo(6) C(53) C(52) 72.5(17) yes . . .
Mo(6) C(53) C(54) 71.8(15) yes . . .
Mo(6) C(53) C(58) 128.6(17) yes . . .
C(52) C(53) C(54) 108(2) yes . . .
C(52) C(53) C(58) 140(3) yes . . .
C(54) C(53) C(58) 111(2) yes . . .
Mo(6) C(54) C(53) 74.2(16) yes . . .
Mo(6) C(54) C(55) 71.5(14) yes . . .
Mo(6) C(54) C(59) 124(2) yes . . .
C(53) C(54) C(55) 108(2) yes . . .
C(53) C(54) C(59) 134(3) yes . . .
C(55) C(54) C(59) 117(3) yes . . .
Mo(6) C(55) C(51) 71.3(12) yes . . .
Mo(6) C(55) C(54) 74.0(14) yes . . .
C(51) C(55) C(54) 108(2) yes . . .
C(51) C(55) C(60) 131(2) yes . . .
C(54) C(55) C(60) 121(3) yes . . .
Mo(6) C(61) C(62) 72.7(15) yes . . .
Mo(6) C(61) C(65) 68.7(12) yes . . .
Mo(6) C(61) C(66) 125.7(19) yes . . .
C(62) C(61) C(65) 107(2) yes . . .
C(62) C(61) C(66) 138(3) yes . . .
C(65) C(61) C(66) 114(2) yes . . .
Mo(6) C(62) C(61) 74.0(17) yes . . .
Mo(6) C(62) C(63) 72.0(17) yes . . .
Mo(6) C(62) C(67) 124.1(18) yes . . .
C(61) C(62) C(63) 112(3) yes . . .
C(61) C(62) C(67) 120(3) yes . . .
C(63) C(62) C(67) 128(3) yes . . .
Mo(6) C(63) C(62) 72.7(17) yes . . .
Mo(6) C(63) C(64) 71.6(17) yes . . .
Mo(6) C(63) C(68) 128(2) yes . . .
C(62) C(63) C(64) 109(2) yes . . .
C(62) C(63) C(68) 127(3) yes . . .
C(64) C(63) C(68) 123(3) yes . . .
Mo(6) C(64) C(63) 73.1(17) yes . . .
Mo(6) C(64) C(65) 70.3(12) yes . . .
Mo(6) C(64) C(69) 123.9(18) yes . . .
C(63) C(64) C(65) 106(2) yes . . .
C(63) C(64) C(69) 128(3) yes . . .
C(65) C(64) C(69) 125(2) yes . . .
Mo(6) C(65) C(61) 73.6(12) yes . . .
Mo(6) C(65) C(64) 71.9(12) yes . . .
Mo(6) C(65) C(70) 129.1(16) yes . . .
C(61) C(65) C(64) 105(2) yes . . .
C(61) C(65) C(70) 140(2) yes . . .
C(64) C(65) C(70) 113(2) yes . . .
Mo(5) C(71) C(72) 72(2) yes . . .
Mo(5) C(71) C(75) 76(2) yes . . .
Mo(5) C(71) C(76) 122(3) yes . . .
C(72) C(71) C(75) 108(4) yes . . .
C(72) C(71) C(76) 126(3) yes . . .
C(75) C(71) C(76) 126(3) yes . . .
Mo(5) C(72) C(71) 73(2) yes . . .
Mo(5) C(72) C(73) 76(2) yes . . .
Mo(5) C(72) C(77) 122(3) yes . . .
C(71) C(72) C(73) 108(3) yes . . .
C(71) C(72) C(77) 126(4) yes . . .
C(73) C(72) C(77) 126(3) yes . . .
Mo(5) C(73) C(72) 70(2) yes . . .
Mo(5) C(73) C(74) 73(2) yes . . .
Mo(5) C(73) C(78) 126(3) yes . . .
C(72) C(73) C(74) 108(3) yes . . .
C(72) C(73) C(78) 126(3) yes . . .
C(74) C(73) C(78) 126(4) yes . . .
Mo(5) C(74) C(73) 73(2) yes . . .
Mo(5) C(74) C(75) 74(2) yes . . .
Mo(5) C(74) C(79) 121(3) yes . . .
C(73) C(74) C(75) 108(3) yes . . .
C(73) C(74) C(79) 126(4) yes . . .
C(75) C(74) C(79) 126(3) yes . . .
Mo(5) C(75) C(71) 69(2) yes . . .
Mo(5) C(75) C(74) 72(2) yes . . .
Mo(5) C(75) C(80) 127(4) yes . . .
C(71) C(75) C(74) 108(3) yes . . .
C(71) C(75) C(80) 126(4) yes . . .
C(74) C(75) C(80) 126(4) yes . . .
O(1) C(82) C(81) 120(2) yes . . .
O(1) C(82) C(83) 120(2) yes . . .
C(81) C(82) C(83) 113(2) yes . . .
O(2) C(84) C(81) 120(2) yes . . .
O(2) C(84) C(85) 120(3) yes . . .
C(81) C(84) C(85) 120(2) yes . . .
O(3) C(86) C(87) 120(4) yes . . .
O(3) C(86) C(88) 120(3) yes . . .
C(87) C(86) C(88) 120(3) yes . . .
O(4) C(89) C(90) 120(4) yes . . .
O(4) C(89) C(91) 120(5) yes . . .
C(90) C(89) C(91) 120(5) yes . . .
C(1) C(6) H(1) 109.3 no . . .
C(1) C(6) H(2) 109.8 no . . .
C(1) C(6) H(3) 109.3 no . . .
H(1) C(6) H(2) 109.5 no . . .
H(1) C(6) H(3) 109.5 no . . .
H(2) C(6) H(3) 109.5 no . . .
C(2) C(7) H(4) 108.7 no . . .
C(2) C(7) H(5) 110.9 no . . .
C(2) C(7) H(6) 108.8 no . . .
H(4) C(7) H(5) 109.5 no . . .
H(4) C(7) H(6) 109.5 no . . .
H(5) C(7) H(6) 109.5 no . . .
C(3) C(8) H(7) 107.6 no . . .
C(3) C(8) H(8) 110.4 no . . .
C(3) C(8) H(9) 110.3 no . . .
H(7) C(8) H(8) 109.5 no . . .
H(7) C(8) H(9) 109.5 no . . .
H(8) C(8) H(9) 109.5 no . . .
C(4) C(9) H(10) 109.7 no . . .
C(4) C(9) H(11) 109.2 no . . .
C(4) C(9) H(12) 109.5 no . . .
H(10) C(9) H(11) 109.5 no . . .
H(10) C(9) H(12) 109.5 no . . .
H(11) C(9) H(12) 109.5 no . . .
C(5) C(10) H(13) 110.5 no . . .
C(5) C(10) H(14) 108.3 no . . .
C(5) C(10) H(15) 109.6 no . . .
H(13) C(10) H(14) 109.5 no . . .
H(13) C(10) H(15) 109.5 no . . .
H(14) C(10) H(15) 109.5 no . . .
C(11) C(16) H(16) 108.9 no . . .
C(11) C(16) H(17) 110.3 no . . .
C(11) C(16) H(18) 109.2 no . . .
H(16) C(16) H(17) 109.5 no . . .
H(16) C(16) H(18) 109.5 no . . .
H(17) C(16) H(18) 109.5 no . . .
C(12) C(17) H(19) 108.5 no . . .
C(12) C(17) H(20) 110.6 no . . .
C(12) C(17) H(21) 109.3 no . . .
H(19) C(17) H(20) 109.5 no . . .
H(19) C(17) H(21) 109.5 no . . .
H(20) C(17) H(21) 109.5 no . . .
C(13) C(18) H(22) 109.4 no . . .
C(13) C(18) H(23) 109.4 no . . .
C(13) C(18) H(24) 109.6 no . . .
H(22) C(18) H(23) 109.5 no . . .
H(22) C(18) H(24) 109.5 no . . .
H(23) C(18) H(24) 109.5 no . . .
C(14) C(19) H(25) 110.3 no . . .
C(14) C(19) H(26) 108.6 no . . .
C(14) C(19) H(27) 109.5 no . . .
H(25) C(19) H(26) 109.5 no . . .
H(25) C(19) H(27) 109.5 no . . .
H(26) C(19) H(27) 109.5 no . . .
C(15) C(20) H(28) 110.6 no . . .
C(15) C(20) H(29) 108.9 no . . .
C(15) C(20) H(30) 108.9 no . . .
H(28) C(20) H(29) 109.5 no . . .
H(28) C(20) H(30) 109.5 no . . .
H(29) C(20) H(30) 109.5 no . . .
C(21) C(26) H(31) 108.7 no . . .
C(21) C(26) H(32) 110.0 no . . .
C(21) C(26) H(33) 109.7 no . . .
H(31) C(26) H(32) 109.5 no . . .
H(31) C(26) H(33) 109.5 no . . .
H(32) C(26) H(33) 109.5 no . . .
C(22) C(27) H(34) 109.7 no . . .
C(22) C(27) H(35) 108.8 no . . .
C(22) C(27) H(36) 109.8 no . . .
H(34) C(27) H(35) 109.5 no . . .
H(34) C(27) H(36) 109.5 no . . .
H(35) C(27) H(36) 109.5 no . . .
C(23) C(28) H(37) 109.9 no . . .
C(23) C(28) H(38) 109.4 no . . .
C(23) C(28) H(39) 109.2 no . . .
H(37) C(28) H(38) 109.5 no . . .
H(37) C(28) H(39) 109.5 no . . .
H(38) C(28) H(39) 109.5 no . . .
C(24) C(29) H(40) 109.6 no . . .
C(24) C(29) H(41) 108.8 no . . .
C(24) C(29) H(42) 110.0 no . . .
H(40) C(29) H(41) 109.5 no . . .
H(40) C(29) H(42) 109.5 no . . .
H(41) C(29) H(42) 109.5 no . . .
C(25) C(30) H(43) 110.4 no . . .
C(25) C(30) H(44) 108.6 no . . .
C(25) C(30) H(45) 109.4 no . . .
H(43) C(30) H(44) 109.5 no . . .
H(43) C(30) H(45) 109.5 no . . .
H(44) C(30) H(45) 109.5 no . . .
C(31) C(36) H(46) 107.6 no . . .
C(31) C(36) H(47) 110.6 no . . .
C(31) C(36) H(48) 110.2 no . . .
H(46) C(36) H(47) 109.5 no . . .
H(46) C(36) H(48) 109.5 no . . .
H(47) C(36) H(48) 109.4 no . . .
C(32) C(37) H(49) 108.1 no . . .
C(32) C(37) H(50) 110.0 no . . .
C(32) C(37) H(51) 110.3 no . . .
H(49) C(37) H(50) 109.5 no . . .
H(49) C(37) H(51) 109.5 no . . .
H(50) C(37) H(51) 109.5 no . . .
C(33) C(38) H(52) 110.1 no . . .
C(33) C(38) H(53) 108.7 no . . .
C(33) C(38) H(54) 109.6 no . . .
H(52) C(38) H(53) 109.5 no . . .
H(52) C(38) H(54) 109.5 no . . .
H(53) C(38) H(54) 109.5 no . . .
C(34) C(39) H(55) 108.2 no . . .
C(34) C(39) H(56) 110.4 no . . .
C(34) C(39) H(57) 109.8 no . . .
H(55) C(39) H(56) 109.5 no . . .
H(55) C(39) H(57) 109.5 no . . .
H(56) C(39) H(57) 109.5 no . . .
C(35) C(40) H(58) 112.0 no . . .
C(35) C(40) H(59) 108.2 no . . .
C(35) C(40) H(60) 108.3 no . . .
H(58) C(40) H(59) 109.5 no . . .
H(58) C(40) H(60) 109.5 no . . .
H(59) C(40) H(60) 109.5 no . . .

loop_
_geom_bond_atom_site_label_1
_geom_bond_atom_site_label_2
_geom_bond_distance
_geom_bond_publ_flag
_geom_bond_site_symmetry_1
_geom_bond_site_symmetry_2
Ru(1) Mo(1) 2.8708(13) yes . .
Ru(1) Mo(2) 2.8650(13) yes . .
Ru(1) Mo(3) 2.8881(11) yes . .
Ru(1) S(2) 2.323(2) yes . .
Ru(1) S(3) 2.343(2) yes . .
Ru(1) S(4) 2.357(2) yes . .
Ru(1) S(9) 2.412(3) yes . .
Ru(1) S(10) 2.381(2) yes . .
Ru(1) S(11) 2.457(2) yes . .
Ru(2) Mo(4) 2.8628(13) yes . .
Ru(2) Mo(5) 2.8694(12) yes . .
Ru(2) Mo(6) 2.8900(10) yes . .
Ru(2) S(6) 2.327(3) yes . .
Ru(2) S(7) 2.334(2) yes . .
Ru(2) S(8) 2.362(2) yes . .
Ru(2) S(9) 2.445(2) yes . .
Ru(2) S(11) 2.408(3) yes . .
Ru(2) S(12) 2.372(2) yes . .
Mo(1) Mo(2) 2.8599(11) yes . .
Mo(1) Mo(3) 2.8749(10) yes . .
Mo(1) S(1) 2.325(2) yes . .
Mo(1) S(2) 2.321(2) yes . .
Mo(1) S(3) 2.315(2) yes . .
Mo(1) C(1) 2.350(12) yes . .
Mo(1) C(2) 2.341(11) yes . .
Mo(1) C(3) 2.380(10) yes . .
Mo(1) C(4) 2.321(11) yes . .
Mo(1) C(5) 2.352(13) yes . .
Mo(2) Mo(3) 2.8572(13) yes . .
Mo(2) S(1) 2.330(2) yes . .
Mo(2) S(2) 2.318(2) yes . .
Mo(2) S(4) 2.332(2) yes . .
Mo(2) C(11) 2.386(15) yes . .
Mo(2) C(12) 2.357(14) yes . .
Mo(2) C(13) 2.356(11) yes . .
Mo(2) C(14) 2.357(12) yes . .
Mo(2) C(15) 2.322(11) yes . .
Mo(3) S(1) 2.330(3) yes . .
Mo(3) S(3) 2.312(2) yes . .
Mo(3) S(4) 2.306(2) yes . .
Mo(3) C(21) 2.337(11) yes . .
Mo(3) C(22) 2.354(11) yes . .
Mo(3) C(23) 2.360(10) yes . .
Mo(3) C(24) 2.354(12) yes . .
Mo(3) C(25) 2.331(13) yes . .
Mo(4) Mo(5) 2.8718(12) yes . .
Mo(4) Mo(6) 2.8661(11) yes . .
Mo(4) S(5) 2.322(2) yes . .
Mo(4) S(6) 2.331(2) yes . .
Mo(4) S(7) 2.305(3) yes . .
Mo(4) C(31) 2.309(16) yes . .
Mo(4) C(32) 2.342(13) yes . .
Mo(4) C(33) 2.350(18) yes . .
Mo(4) C(34) 2.352(15) yes . .
Mo(4) C(35) 2.331(12) yes . .
Mo(5) Mo(6) 2.8495(12) yes . .
Mo(5) S(5) 2.325(3) yes . .
Mo(5) S(6) 2.316(2) yes . .
Mo(5) S(8) 2.336(3) yes . .
Mo(5) C(41) 2.365(17) yes . .
Mo(5) C(42) 2.361(16) yes . .
Mo(5) C(43) 2.343(16) yes . .
Mo(5) C(44) 2.32(2) yes . .
Mo(5) C(45) 2.34(2) yes . .
Mo(5) C(71) 2.33(4) yes . .
Mo(5) C(72) 2.32(4) yes . .
Mo(5) C(73) 2.39(4) yes . .
Mo(5) C(74) 2.40(4) yes . .
Mo(5) C(75) 2.43(5) yes . .
Mo(6) S(5) 2.330(3) yes . .
Mo(6) S(7) 2.299(2) yes . .
Mo(6) S(8) 2.317(2) yes . .
Mo(6) C(51) 2.312(19) yes . .
Mo(6) C(52) 2.36(2) yes . .
Mo(6) C(53) 2.36(2) yes . .
Mo(6) C(54) 2.33(2) yes . .
Mo(6) C(55) 2.30(2) yes . .
Mo(6) C(61) 2.41(2) yes . .
Mo(6) C(62) 2.39(2) yes . .
Mo(6) C(63) 2.38(3) yes . .
Mo(6) C(64) 2.36(2) yes . .
Mo(6) C(65) 2.337(17) yes . .
S(9) S(10) 2.016(3) yes . .
S(11) S(12) 2.013(3) yes . .
P(1) F(1) 1.533(18) yes . .
P(1) F(2) 1.42(2) yes . .
P(1) F(3) 1.55(2) yes . .
P(1) F(4) 1.51(2) yes . .
P(1) F(5) 1.52(2) yes . .
P(1) F(6) 1.60(2) yes . .
P(2) P(83) 0.18(3) no . .
P(2) F(7) 1.64(3) yes . .
P(2) F(8) 1.59(2) yes . .
P(2) F(9) 1.47(2) yes . .
P(2) F(10) 1.59(2) yes . .
P(2) F(11) 1.50(3) yes . .
P(2) F(12) 1.50(3) yes . .
P(83) F(84) 1.54(5) yes . .
P(83) F(85) 1.53(6) yes . .
P(83) F(86) 1.54(4) yes . .
P(83) F(87) 1.54(4) yes . .
P(83) F(88) 1.53(6) yes . .
P(83) F(89) 1.54(5) yes . .
O(1) C(82) 1.24(3) yes . .
O(2) C(84) 1.19(3) yes . .
O(3) C(86) 1.21(5) yes . .
O(4) C(89) 1.23(8) yes . .
C(1) C(2) 1.421(19) yes . .
C(1) C(5) 1.39(2) yes . .
C(1) C(6) 1.47(2) yes . .
C(2) C(3) 1.41(2) yes . .
C(2) C(7) 1.47(2) yes . .
C(3) C(4) 1.43(2) yes . .
C(3) C(8) 1.52(2) yes . .
C(4) C(5) 1.418(18) yes . .
C(4) C(9) 1.50(2) yes . .
C(5) C(10) 1.53(2) yes . .
C(11) C(12) 1.379(17) yes . .
C(11) C(15) 1.397(19) yes . .
C(11) C(16) 1.50(2) yes . .
C(12) C(13) 1.42(2) yes . .
C(12) C(17) 1.514(17) yes . .
C(13) C(14) 1.403(16) yes . .
C(13) C(18) 1.491(19) yes . .
C(14) C(15) 1.406(19) yes . .
C(14) C(19) 1.48(2) yes . .
C(15) C(20) 1.546(17) yes . .
C(21) C(22) 1.390(16) yes . .
C(21) C(25) 1.40(2) yes . .
C(21) C(26) 1.50(2) yes . .
C(22) C(23) 1.386(19) yes . .
C(22) C(27) 1.51(2) yes . .
C(23) C(24) 1.39(2) yes . .
C(23) C(28) 1.523(18) yes . .
C(24) C(25) 1.363(17) yes . .
C(24) C(29) 1.51(2) yes . .
C(25) C(30) 1.52(2) yes . .
C(31) C(32) 1.38(2) yes . .
C(31) C(35) 1.476(19) yes . .
C(31) C(36) 1.53(2) yes . .
C(32) C(33) 1.38(2) yes . .
C(32) C(37) 1.52(2) yes . .
C(33) C(34) 1.42(2) yes . .
C(33) C(38) 1.53(3) yes . .
C(34) C(35) 1.33(2) yes . .
C(34) C(39) 1.48(2) yes . .
C(35) C(40) 1.48(2) yes . .
C(41) C(42) 1.38(2) yes . .
C(41) C(45) 1.41(3) yes . .
C(41) C(46) 1.54(2) yes . .
C(42) C(43) 1.46(2) yes . .
C(42) C(47) 1.50(2) yes . .
C(43) C(44) 1.47(2) yes . .
C(43) C(48) 1.50(2) yes . .
C(44) C(45) 1.42(3) yes . .
C(44) C(49) 1.56(4) yes . .
C(45) C(50) 1.53(2) yes . .
C(51) C(52) 1.33(4) yes . .
C(51) C(55) 1.51(3) yes . .
C(51) C(56) 1.62(4) yes . .
C(52) C(53) 1.43(4) yes . .
C(52) C(57) 1.60(5) yes . .
C(53) C(54) 1.37(4) yes . .
C(53) C(58) 1.54(5) yes . .
C(54) C(55) 1.38(4) yes . .
C(54) C(59) 1.58(5) yes . .
C(55) C(60) 1.67(6) yes . .
C(61) C(62) 1.37(4) yes . .
C(61) C(65) 1.53(4) yes . .
C(61) C(66) 1.48(4) yes . .
C(62) C(63) 1.45(4) yes . .
C(62) C(67) 1.56(5) yes . .
C(63) C(64) 1.43(5) yes . .
C(63) C(68) 1.52(5) yes . .
C(64) C(65) 1.52(4) yes . .
C(64) C(69) 1.53(5) yes . .
C(65) C(70) 1.51(4) yes . .
C(71) C(72) 1.42(5) yes . .
C(71) C(75) 1.40(5) yes . .
C(71) C(76) 1.51(8) yes . .
C(72) C(73) 1.40(6) yes . .
C(72) C(77) 1.51(5) yes . .
C(73) C(74) 1.41(4) yes . .
C(73) C(78) 1.51(6) yes . .
C(74) C(75) 1.41(7) yes . .
C(74) C(79) 1.51(6) yes . .
C(75) C(80) 1.50(6) yes . .
C(81) C(82) 1.48(4) yes . .
C(81) C(84) 1.49(4) yes . .
C(82) C(83) 1.53(4) yes . .
C(84) C(85) 1.53(4) yes . .
C(86) C(87) 1.49(5) yes . .
C(86) C(88) 1.49(6) yes . .
C(89) C(90) 1.51(7) yes . .
C(89) C(91) 1.51(6) yes . .
C(6) H(1) 0.950 no . .
C(6) H(2) 0.950 no . .
C(6) H(3) 0.950 no . .
C(7) H(4) 0.950 no . .
C(7) H(5) 0.950 no . .
C(7) H(6) 0.950 no . .
C(8) H(7) 0.950 no . .
C(8) H(8) 0.950 no . .
C(8) H(9) 0.950 no . .
C(9) H(10) 0.950 no . .
C(9) H(11) 0.950 no . .
C(9) H(12) 0.950 no . .
C(10) H(13) 0.950 no . .
C(10) H(14) 0.950 no . .
C(10) H(15) 0.950 no . .
C(16) H(16) 0.950 no . .
C(16) H(17) 0.950 no . .
C(16) H(18) 0.950 no . .
C(17) H(19) 0.950 no . .
C(17) H(20) 0.950 no . .
C(17) H(21) 0.950 no . .
C(18) H(22) 0.950 no . .
C(18) H(23) 0.950 no . .
C(18) H(24) 0.950 no . .
C(19) H(25) 0.950 no . .
C(19) H(26) 0.950 no . .
C(19) H(27) 0.950 no . .
C(20) H(28) 0.950 no . .
C(20) H(29) 0.950 no . .
C(20) H(30) 0.950 no . .
C(26) H(31) 0.950 no . .
C(26) H(32) 0.950 no . .
C(26) H(33) 0.950 no . .
C(27) H(34) 0.950 no . .
C(27) H(35) 0.950 no . .
C(27) H(36) 0.950 no . .
C(28) H(37) 0.950 no . .
C(28) H(38) 0.950 no . .
C(28) H(39) 0.950 no . .
C(29) H(40) 0.950 no . .
C(29) H(41) 0.950 no . .
C(29) H(42) 0.950 no . .
C(30) H(43) 0.950 no . .
C(30) H(44) 0.950 no . .
C(30) H(45) 0.950 no . .
C(36) H(46) 0.950 no . .
C(36) H(47) 0.950 no . .
C(36) H(48) 0.950 no . .
C(37) H(49) 0.950 no . .
C(37) H(50) 0.950 no . .
C(37) H(51) 0.950 no . .
C(38) H(52) 0.950 no . .
C(38) H(53) 0.950 no . .
C(38) H(54) 0.950 no . .
C(39) H(55) 0.950 no . .
C(39) H(56) 0.950 no . .
C(39) H(57) 0.950 no . .
C(40) H(58) 0.950 no . .
C(40) H(59) 0.950 no . .
C(40) H(60) 0.950 no . .

loop_
_geom_contact_atom_site_label_1
_geom_contact_atom_site_label_2
_geom_contact_distance
_geom_contact_publ_flag
_geom_contact_site_symmetry_1
_geom_contact_site_symmetry_2
Ru(1) Ru(2) 3.7499(12) ? . .
S(9) S(11) 3.068(3) ? . .
S(9) S(12) 3.389(3) ? . .
S(10) S(11) 3.395(3) ? . .
S(10) S(12) 3.200(4) ? . .
